data_7128386
loop_
_publ_author_name
'H\"ollerhage, Thomas'
'Carpentier, Ambre'
'Spaniol, Thomas P.'
'Maron, Laurent'
'Englert, Ulli'
'Okuda, Jun'

_publ_section_title
;
 Cationic strontium hydride complexes supported by an NNNN-type
 macrocycle.
;
_journal_issue 51
_journal_name_full 'Chemical communications (Cambridge, England)'
_journal_page_first 6316
_journal_page_last 6319
_journal_paper_doi 10.1039/d1cc02040d
_journal_volume 57
_journal_year 2021
_chemical_formula_moiety '2(C28 H66 Ca1.23 N8 O Sr0.77), 4(C32 H36 B), 5(C4 H8 O)'
_chemical_formula_sum 'C204 H316 B4 Ca2.52 N16 O7 Sr1.49'
_chemical_formula_weight 3378.87
_space_group_crystal_system monoclinic
_space_group_IT_number 14
_space_group_name_Hall '-P 2ybc'
_space_group_name_H-M_alt 'P 1 21/c 1'
_atom_sites_solution_hydrogens mixed
_audit_creation_date 2021-05-17
_audit_creation_method
;
Olex2 1.2
(compiled 2018.05.29 svn.r3508 for OlexSys, GUI svn.r5506)
;
_audit_update_record
;
2021-05-21 deposited with the CCDC.	2021-05-27 downloaded from the CCDC.
;
_cell_angle_alpha 90
_cell_angle_beta 101.7303(9)
_cell_angle_gamma 90
_cell_formula_units_Z 2
_cell_length_a 22.3924(3)
_cell_length_b 12.75071(15)
_cell_length_c 35.5684(4)
_cell_measurement_reflns_used 58965
_cell_measurement_temperature 100
_cell_measurement_theta_max 72.58
_cell_measurement_theta_min 4.31
_cell_volume 9943.4(2)
_computing_cell_refinement
;
X-Area Recipe 1.33.0.0 (STOE, 2015)
;
_computing_data_collection
;
X-Area Pilatus3_SV 1.31.131.0 (STOE, 2017)
;
_computing_data_reduction
;
X-Area Integrate 1.71.0.0 (STOE, 2016)
X-Area LANA 1.71.4.0 (STOE, 2017)
;
_computing_molecular_graphics 'Olex2 (Dolomanov et al., 2009)'
_computing_publication_material 'Olex2 (Dolomanov et al., 2009)'
_computing_structure_refinement 'ShelXL (Sheldrick, 2015)'
_computing_structure_solution 'SHELXT 2014/4 (Sheldrick, 2014)'
_diffrn_ambient_temperature 100
_diffrn_detector 'Hybrid Pixel Counting Detector'
_diffrn_detector_area_resol_mean 5.81
_diffrn_detector_type 'Dectris Pilatus 200K'
_diffrn_measured_fraction_theta_full 0.973
_diffrn_measured_fraction_theta_max 0.958
_diffrn_measurement_details
;
 4219 frames, detector distance = 65 mm
;
_diffrn_measurement_device '4-circle diffractometer'
_diffrn_measurement_device_type 'STOE STADIVARI'
_diffrn_measurement_method 'rotation method, \w scans'
_diffrn_radiation_collimation '0.5 mm diameter'
_diffrn_radiation_monochromator 'Graded multilayer mirror'
_diffrn_radiation_polarisn_norm 270
_diffrn_radiation_probe x-ray
_diffrn_radiation_type CuK\a
_diffrn_radiation_wavelength 1.54178
_diffrn_reflns_av_R_equivalents 0.0581
_diffrn_reflns_av_unetI/netI 0.0792
_diffrn_reflns_Laue_measured_fraction_full 0.973
_diffrn_reflns_Laue_measured_fraction_max 0.958
_diffrn_reflns_limit_h_max 27
_diffrn_reflns_limit_h_min -27
_diffrn_reflns_limit_k_max 15
_diffrn_reflns_limit_k_min -15
_diffrn_reflns_limit_l_max 24
_diffrn_reflns_limit_l_min -42
_diffrn_reflns_number 65203
_diffrn_reflns_point_group_measured_fraction_full 0.973
_diffrn_reflns_point_group_measured_fraction_max 0.958
_diffrn_reflns_theta_full 67.679
_diffrn_reflns_theta_max 71.822
_diffrn_reflns_theta_min 4.307
_diffrn_source 'sealed x-ray tube'
_diffrn_source_current 0.600
_diffrn_source_power 0.030
_diffrn_source_target Cu
_diffrn_source_type 'Xenocs Cu microfocus tube'
_diffrn_source_voltage 50
_exptl_absorpt_coefficient_mu 1.539
_exptl_absorpt_correction_T_max 0.0544
_exptl_absorpt_correction_T_min 0.0124
_exptl_absorpt_correction_type multi-scan
_exptl_absorpt_process_details
;
STOE X-Red32, absorption correction by Gaussian integration, analogous to
P. Coppens, "The Evaluation of Absorption and Extinction in Single-Crystal
Structure Analysis", published in: F. R. Ahmed (Editor), "Crystallographic
Computing", Munksgaard, Copenhagen (1970), 255 - 270.
Afterwards scaling of reflection intensities was performed within STOE LANA.
J. Koziskova, F. Hahn, J. Richter, J. Kozisek, "Comparison of different
absorption corrections on the model structure of tetrakis(\m~2~-acetato)-
diaqua-di-copper(II)", Acta Chimica Slovaca, vol. 9, no. 2, 2016, pp. 136 - 140.
Finally a spherical absorption correction was done within STOE LANA.
;
_exptl_crystal_colour colorless
_exptl_crystal_density_diffrn 1.129
_exptl_crystal_description rod
_exptl_crystal_F_000 3669
_exptl_crystal_size_max 0.43
_exptl_crystal_size_mid 0.207
_exptl_crystal_size_min 0.06
_refine_diff_density_max 0.465
_refine_diff_density_min -0.345
_refine_diff_density_rms 0.049
_refine_ls_extinction_method none
_refine_ls_goodness_of_fit_ref 0.857
_refine_ls_hydrogen_treatment mixed
_refine_ls_matrix_type full
_refine_ls_number_parameters 1181
_refine_ls_number_reflns 18680
_refine_ls_number_restraints 1060
_refine_ls_restrained_S_all 0.835
_refine_ls_R_factor_all 0.0744
_refine_ls_R_factor_gt 0.0431
_refine_ls_shift/su_max 0.002
_refine_ls_shift/su_mean 0.000
_refine_ls_structure_factor_coef Fsqd
_refine_ls_weighting_details 'w=1/[\s^2^(Fo^2^)+(0.0504P)^2^] where P=(Fo^2^+2Fc^2^)/3'
_refine_ls_weighting_scheme calc
_refine_ls_wR_factor_gt 0.0936
_refine_ls_wR_factor_ref 0.1006
_reflns_Friedel_coverage 0.000
_reflns_number_gt 11925
_reflns_number_total 18680
_reflns_threshold_expression 'I > 2\s(I)'
_cod_data_source_file d1cc02040d2.cif
_cod_data_source_block jo00717neu
_cod_depositor_comments 'Adding full bibliography for 7128384--7128387.cif.'
_cod_database_code 7128386
_shelx_shelxl_version_number 2018/1
_shelx_space_group_comment
;
The symmetry employed for this shelxl refinement is uniquely defined
by the following loop, which should always be used as a source of
symmetry information in preference to the above space-group names.
They are only intended as comments.
;
_shelx_estimated_absorpt_t_max 0.913
_shelx_estimated_absorpt_t_min 0.557
_olex2_refinement_description
;
1. Fixed Uiso
 At 1.2 times of:
  All C(H) groups, All C(H,H) groups
 At 1.5 times of:
  All C(H,H,H) groups
2. Shared sites
{Sr1, Ca2}
3. Uiso/Uaniso restraints and constraints
Uanis(Sr1) = Uanis(Ca2)
4. Rigid body (RIGU) restrains
 All non-hydrogen atoms
 with sigma for 1-2 distances of 0.004 and sigma for 1-3 distances of 0.004
5. Others
 Sof(Ca2)=1-FVAR(1)
 Sof(Sr1)=FVAR(1)
 Sof(N5B)=Sof(N6B)=Sof(N7B)=Sof(N8B)=Sof(C13B)=Sof(H13C)=Sof(H13D)=Sof(C14B)=
 Sof(H14C)=Sof(H14D)=Sof(C15B)=Sof(H15C)=Sof(H15D)=Sof(C16B)=Sof(H16C)=
 Sof(H16D)=Sof(C17B)=Sof(H17C)=Sof(H17D)=Sof(C18B)=Sof(H18C)=Sof(H18D)=
 Sof(C19B)=Sof(H19C)=Sof(H19D)=Sof(C20B)=Sof(H20C)=Sof(H20D)=Sof(C21B)=
 Sof(H21D)=Sof(H21E)=Sof(H21F)=Sof(C22B)=Sof(H22D)=Sof(H22E)=Sof(H22F)=
 Sof(C23B)=Sof(H23D)=Sof(H23E)=Sof(H23F)=Sof(C24B)=Sof(H24D)=Sof(H24E)=
 Sof(H24F)=1-FVAR(2)
 Sof(N5A)=Sof(N6A)=Sof(N7A)=Sof(N8A)=Sof(C13A)=Sof(H13A)=Sof(H13B)=Sof(C14A)=
 Sof(H14A)=Sof(H14B)=Sof(C15A)=Sof(H15A)=Sof(H15B)=Sof(C16A)=Sof(H16A)=
 Sof(H16B)=Sof(C17A)=Sof(H17A)=Sof(H17B)=Sof(C18A)=Sof(H18A)=Sof(H18B)=
 Sof(C19A)=Sof(H19A)=Sof(H19B)=Sof(C20A)=Sof(H20A)=Sof(H20B)=Sof(C21A)=
 Sof(H21A)=Sof(H21B)=Sof(H21C)=Sof(C22A)=Sof(H22A)=Sof(H22B)=Sof(H22C)=
 Sof(C23A)=Sof(H23A)=Sof(H23B)=Sof(H23C)=Sof(C24A)=Sof(H24A)=Sof(H24B)=
 Sof(H24C)=FVAR(2)
 Sof(O1B)=Sof(C25B)=Sof(H25C)=Sof(H25D)=Sof(C26B)=Sof(H26C)=Sof(H26D)=
 Sof(C27B)=Sof(H27C)=Sof(H27D)=Sof(C28B)=Sof(H28C)=Sof(H28D)=1-FVAR(3)
 Sof(O1A)=Sof(C25A)=Sof(H25A)=Sof(H25B)=Sof(C26A)=Sof(H26A)=Sof(H26B)=
 Sof(C27A)=Sof(H27A)=Sof(H27B)=Sof(C28A)=Sof(H28A)=Sof(H28B)=FVAR(3)
 Fixed Sof: O4(0.5) C101(0.5) H103(0.5) H104(0.5) C102(0.5) H105(0.5)
 H106(0.5) C103(0.5) H107(0.5) H108(0.5) C104(0.5) H109(0.5) H110(0.5)
 Fixed Uiso: H1(0.05) H2(0.05)
6.a Secondary CH2 refined with riding coordinates:
 C1(H1A,H1B), C2(H2A,H2B), C3(H3A,H3B), C4(H4A,H4B), C5(H5A,H5B), C6(H6A,H6B),
 C7(H7A,H7B), C8(H8A,H8B), C13A(H13A,H13B), C14A(H14A,H14B), C15A(H15A,H15B),
 C16A(H16A,H16B), C17A(H17A,H17B), C18A(H18A,H18B), C19A(H19A,H19B), C20A(H20A,
 H20B), C25A(H25A,H25B), C26A(H26A,H26B), C27A(H27A,H27B), C28A(H28A,H28B),
 C13B(H13C,H13D), C14B(H14C,H14D), C15B(H15C,H15D), C16B(H16C,H16D), C17B(H17C,
 H17D), C18B(H18C,H18D), C19B(H19C,H19D), C20B(H20C,H20D), C25B(H25C,H25D),
 C26B(H26C,H26D), C27B(H27C,H27D), C28B(H28C,H28D), C93(H93A,H93B), C94(H94A,
 H94B), C95(H95A,H95B), C96(H96A,H96B), C97(H97A,H97B), C98(H98A,H98B),
 C99(H99A,H99B), C100(H101,H102), C101(H103,H104), C102(H105,H106), C103(H107,
 H108), C104(H109,H110)
6.b Me refined with riding coordinates:
 C9(H9A,H9B,H9C), C10(H10A,H10B,H10C), C11(H11A,H11B,H11C), C12(H12A,H12B,
 H12C), C21A(H21A,H21B,H21C), C22A(H22A,H22B,H22C), C23A(H23A,H23B,H23C),
 C24A(H24A,H24B,H24C), C21B(H21D,H21E,H21F), C22B(H22D,H22E,H22F), C23B(H23D,
 H23E,H23F), C24B(H24D,H24E,H24F), C35(H35A,H35B,H35C), C36(H36A,H36B,H36C),
 C43(H43A,H43B,H43C), C44(H44A,H44B,H44C), C51(H51A,H51B,H51C), C52(H52A,H52B,
 H52C), C59(H59A,H59B,H59C), C60(H60A,H60B,H60C), C67(H67A,H67B,H67C), C68(H68A,
 H68B,H68C), C75(H75A,H75B,H75C), C76(H76A,H76B,H76C), C91(H91A,H91B,H91C),
 C92(H92A,H92B,H92C)
6.c Aromatic/amide H refined with riding coordinates:
 C30(H30), C32(H32), C34(H34), C38(H38), C40(H40), C42(H42), C46(H46),
 C48(H48), C50(H50), C54(H54), C56(H56), C58(H58), C62(H62), C64(H64), C66(H66),
  C70(H70), C72(H72), C74(H74), C78(H78), C80(H80), C82(H82), C86(H86),
 C88(H88), C90(H90)
6.d Idealised Me refined as rotating group:
 C83(H83A,H83B,H83C), C84(H84A,H84B,H84C)
;
_olex2_submission_special_instructions 'No special instructions were received'

loop_
_space_group_symop_operation_xyz
'x, y, z'
'-x, y+1/2, -z+1/2'
'-x, -y, -z'
'x, -y-1/2, z-1/2'

loop_
_atom_site_label
_atom_site_type_symbol
_atom_site_fract_x
_atom_site_fract_y
_atom_site_fract_z
_atom_site_U_iso_or_equiv
_atom_site_adp_type
_atom_site_occupancy
_atom_site_site_symmetry_order
_atom_site_calc_flag
_atom_site_refinement_flags_posn
_atom_site_refinement_flags_adp
_atom_site_refinement_flags_occupancy
_atom_site_disorder_assembly
_atom_site_disorder_group
Ca1 Ca 0.75095(2) 0.69135(4) 0.30497(2) 0.02775(11) Uani 1 1 d . U . . .
H1 H 0.7864(13) 0.632(2) 0.2551(8) 0.050 Uiso 1 1 d . . . . .
H2 H 0.6957(13) 0.781(2) 0.2558(8) 0.050 Uiso 1 1 d . . . . .
N1 N 0.75831(12) 0.84248(18) 0.35242(7) 0.0466(6) Uani 1 1 d . U . . .
N2 N 0.66082(10) 0.6746(2) 0.34012(7) 0.0465(6) Uani 1 1 d . U . . .
N3 N 0.75592(11) 0.51415(18) 0.33838(7) 0.0404(5) Uani 1 1 d . U . . .
N4 N 0.85414(10) 0.68158(19) 0.35096(7) 0.0404(5) Uani 1 1 d . U . . .
C1 C 0.69738(15) 0.8469(2) 0.36501(9) 0.0515(8) Uani 1 1 d . U . . .
H1A H 0.701560 0.892074 0.388035 0.062 Uiso 1 1 calc R . . . .
H1B H 0.666683 0.879418 0.344331 0.062 Uiso 1 1 calc R . . . .
C2 C 0.67483(15) 0.7404(3) 0.37415(10) 0.0531(8) Uani 1 1 d . U . . .
H2A H 0.706392 0.705801 0.393753 0.064 Uiso 1 1 calc R . . . .
H2B H 0.637758 0.748826 0.385015 0.064 Uiso 1 1 calc R . . . .
C3 C 0.65663(13) 0.5611(2) 0.35195(9) 0.0458(7) Uani 1 1 d . U . . .
H3A H 0.631581 0.557071 0.371858 0.055 Uiso 1 1 calc R . . . .
H3B H 0.635591 0.520261 0.329458 0.055 Uiso 1 1 calc R . . . .
C4 C 0.71759(14) 0.5124(2) 0.36729(9) 0.0469(7) Uani 1 1 d . U . . .
H4A H 0.738261 0.551138 0.390411 0.056 Uiso 1 1 calc R . . . .
H4B H 0.711863 0.438955 0.374902 0.056 Uiso 1 1 calc R . . . .
C5 C 0.82199(13) 0.4980(2) 0.35740(9) 0.0441(7) Uani 1 1 d . U . . .
H5A H 0.824696 0.440357 0.376299 0.053 Uiso 1 1 calc R . . . .
H5B H 0.845000 0.476380 0.337690 0.053 Uiso 1 1 calc R . . . .
C6 C 0.85137(13) 0.5945(2) 0.37749(9) 0.0462(7) Uani 1 1 d . U . . .
H6A H 0.828023 0.617023 0.396919 0.055 Uiso 1 1 calc R . . . .
H6B H 0.893257 0.576910 0.391124 0.055 Uiso 1 1 calc R . . . .
C7 C 0.86480(13) 0.7823(3) 0.37334(9) 0.0515(7) Uani 1 1 d . U . . .
H7A H 0.880094 0.835972 0.357529 0.062 Uiso 1 1 calc R . . . .
H7B H 0.896721 0.770676 0.396664 0.062 Uiso 1 1 calc R . . . .
C8 C 0.80804(15) 0.8234(3) 0.38508(9) 0.0520(7) Uani 1 1 d . U . . .
H8A H 0.794448 0.772024 0.402456 0.062 Uiso 1 1 calc R . . . .
H8B H 0.817992 0.889621 0.399521 0.062 Uiso 1 1 calc R . . . .
C9 C 0.76764(15) 0.9433(2) 0.33342(9) 0.0522(8) Uani 1 1 d . U . . .
H9A H 0.733824 0.954905 0.311559 0.078 Uiso 1 1 calc R . . . .
H9B H 0.769121 1.000942 0.351835 0.078 Uiso 1 1 calc R . . . .
H9C H 0.806115 0.940662 0.324361 0.078 Uiso 1 1 calc R . . . .
C10 C 0.60110(13) 0.7060(3) 0.31576(9) 0.0527(8) Uani 1 1 d . U . . .
H10A H 0.592120 0.661208 0.292924 0.079 Uiso 1 1 calc R . . . .
H10B H 0.568818 0.698101 0.330477 0.079 Uiso 1 1 calc R . . . .
H10C H 0.603137 0.779377 0.307889 0.079 Uiso 1 1 calc R . . . .
C11 C 0.73739(13) 0.4270(2) 0.31103(9) 0.0446(7) Uani 1 1 d . U . . .
H11A H 0.762752 0.427494 0.291595 0.067 Uiso 1 1 calc R . . . .
H11B H 0.742664 0.360119 0.324908 0.067 Uiso 1 1 calc R . . . .
H11C H 0.694469 0.435574 0.298487 0.067 Uiso 1 1 calc R . . . .
C12 C 0.90486(12) 0.6646(2) 0.33084(8) 0.0435(7) Uani 1 1 d . U . . .
H12A H 0.906524 0.722958 0.313148 0.065 Uiso 1 1 calc R . . . .
H12B H 0.943391 0.660778 0.349664 0.065 Uiso 1 1 calc R . . . .
H12C H 0.898328 0.598805 0.316342 0.065 Uiso 1 1 calc R . . . .
Sr1 Sr 0.73453(2) 0.72775(2) 0.19990(2) 0.02630(8) Uani 0.743(2) 1 d . U P A 1
N5A N 0.7624(2) 0.5693(3) 0.15772(12) 0.0307(9) Uani 0.790(7) 1 d . U P A 1
N6A N 0.7464(3) 0.7847(5) 0.12508(19) 0.0275(11) Uani 0.790(7) 1 d . U P A 1
N7A N 0.63016(15) 0.7991(4) 0.15784(10) 0.0398(9) Uani 0.790(7) 1 d . U P A 1
N8A N 0.64733(16) 0.5778(4) 0.18850(9) 0.0401(9) Uani 0.790(7) 1 d . U P A 1
C13A C 0.7555(3) 0.5908(5) 0.1172(2) 0.0324(14) Uani 0.790(7) 1 d . U P A 1
H13A H 0.711907 0.583666 0.104746 0.039 Uiso 0.790(7) 1 calc R . P A 1
H13B H 0.778720 0.538017 0.105648 0.039 Uiso 0.790(7) 1 calc R . P A 1
C14A C 0.77708(19) 0.6985(4) 0.10914(13) 0.0275(10) Uani 0.790(7) 1 d . U P A 1
H14A H 0.821441 0.703147 0.119748 0.033 Uiso 0.790(7) 1 calc R . P A 1
H14B H 0.770885 0.707894 0.080978 0.033 Uiso 0.790(7) 1 calc R . P A 1
C15A C 0.6830(3) 0.7997(6) 0.1022(2) 0.0407(14) Uani 0.790(7) 1 d . U P A 1
H15A H 0.664901 0.730140 0.094541 0.049 Uiso 0.790(7) 1 calc R . P A 1
H15B H 0.684983 0.838975 0.078484 0.049 Uiso 0.790(7) 1 calc R . P A 1
C16A C 0.6421(2) 0.8580(5) 0.12401(14) 0.0444(11) Uani 0.790(7) 1 d . U P A 1
H16A H 0.661187 0.926117 0.132795 0.053 Uiso 0.790(7) 1 calc R . P A 1
H16B H 0.602680 0.872858 0.106418 0.053 Uiso 0.790(7) 1 calc R . P A 1
C17A C 0.58671(15) 0.7113(4) 0.14522(12) 0.0510(13) Uani 0.790(7) 1 d . U P A 1
H17A H 0.597338 0.677198 0.122454 0.061 Uiso 0.790(7) 1 calc R . P A 1
H17B H 0.544985 0.740233 0.137449 0.061 Uiso 0.790(7) 1 calc R . P A 1
C18A C 0.58718(17) 0.6303(4) 0.17596(12) 0.0499(12) Uani 0.790(7) 1 d . U P A 1
H18A H 0.575652 0.664301 0.198482 0.060 Uiso 0.790(7) 1 calc R . P A 1
H18B H 0.556006 0.576441 0.166268 0.060 Uiso 0.790(7) 1 calc R . P A 1
C19A C 0.6596(2) 0.5009(4) 0.15971(11) 0.0430(11) Uani 0.790(7) 1 d . U P A 1
H19A H 0.644576 0.529615 0.133633 0.052 Uiso 0.790(7) 1 calc R . P A 1
H19B H 0.636764 0.435565 0.162035 0.052 Uiso 0.790(7) 1 calc R . P A 1
C20A C 0.7267(3) 0.4755(3) 0.16461(12) 0.0400(10) Uani 0.790(7) 1 d . U P A 1
H20A H 0.742264 0.449149 0.190968 0.048 Uiso 0.790(7) 1 calc R . P A 1
H20B H 0.732172 0.419331 0.146373 0.048 Uiso 0.790(7) 1 calc R . P A 1
C21A C 0.82758(18) 0.5476(3) 0.17380(11) 0.0369(9) Uani 0.790(7) 1 d . U P A 1
H21A H 0.832973 0.532839 0.201324 0.055 Uiso 0.790(7) 1 calc R . P A 1
H21B H 0.840816 0.486827 0.160747 0.055 Uiso 0.790(7) 1 calc R . P A 1
H21C H 0.852081 0.608914 0.169977 0.055 Uiso 0.790(7) 1 calc R . P A 1
C22A C 0.7832(2) 0.8809(4) 0.12607(14) 0.0365(10) Uani 0.790(7) 1 d . U P A 1
H22A H 0.762857 0.938590 0.136683 0.055 Uiso 0.790(7) 1 calc R . P A 1
H22B H 0.823604 0.869286 0.142220 0.055 Uiso 0.790(7) 1 calc R . P A 1
H22C H 0.787484 0.898785 0.099956 0.055 Uiso 0.790(7) 1 calc R . P A 1
C23A C 0.6036(2) 0.8734(4) 0.18178(12) 0.0541(13) Uani 0.790(7) 1 d . U P A 1
H23A H 0.595220 0.836808 0.204372 0.081 Uiso 0.790(7) 1 calc R . P A 1
H23B H 0.632435 0.930746 0.190053 0.081 Uiso 0.790(7) 1 calc R . P A 1
H23C H 0.565493 0.902074 0.166785 0.081 Uiso 0.790(7) 1 calc R . P A 1
C24A C 0.6484(2) 0.5236(4) 0.22472(12) 0.0522(12) Uani 0.790(7) 1 d . U P A 1
H24A H 0.640299 0.573916 0.243919 0.078 Uiso 0.790(7) 1 calc R . P A 1
H24B H 0.616976 0.468904 0.220920 0.078 Uiso 0.790(7) 1 calc R . P A 1
H24C H 0.688528 0.491585 0.233676 0.078 Uiso 0.790(7) 1 calc R . P A 1
O1A O 0.8097(3) 0.8722(6) 0.2181(3) 0.0461(14) Uani 0.690(6) 1 d . U P A 1
C25A C 0.7884(2) 0.9749(4) 0.22718(14) 0.0506(12) Uani 0.690(6) 1 d . U P A 1
H25A H 0.753783 0.967910 0.240422 0.061 Uiso 0.690(6) 1 calc R . P A 1
H25B H 0.774811 1.016237 0.203417 0.061 Uiso 0.690(6) 1 calc R . P A 1
C26A C 0.8417(2) 1.0282(4) 0.25306(14) 0.0552(14) Uani 0.690(6) 1 d . U P A 1
H26A H 0.828996 1.061435 0.275337 0.066 Uiso 0.690(6) 1 calc R . P A 1
H26B H 0.860051 1.082142 0.238889 0.066 Uiso 0.690(6) 1 calc R . P A 1
C27A C 0.8867(3) 0.9372(5) 0.26596(16) 0.0548(15) Uani 0.690(6) 1 d . U P A 1
H27A H 0.929400 0.962376 0.271967 0.066 Uiso 0.690(6) 1 calc R . P A 1
H27B H 0.877462 0.900721 0.288682 0.066 Uiso 0.690(6) 1 calc R . P A 1
C28A C 0.8754(2) 0.8671(4) 0.23118(13) 0.0498(12) Uani 0.690(6) 1 d . U P A 1
H28A H 0.896704 0.893518 0.211279 0.060 Uiso 0.690(6) 1 calc R . P A 1
H28B H 0.888923 0.794443 0.238061 0.060 Uiso 0.690(6) 1 calc R . P A 1
Ca2 Ca 0.73453(2) 0.72775(2) 0.19990(2) 0.02630(8) Uani 0.257(2) 1 d . U P A 2
N5B N 0.7479(9) 0.5583(17) 0.1601(6) 0.035(5) Uiso 0.210(7) 1 d . U P A 2
N6B N 0.7471(16) 0.776(3) 0.1322(9) 0.049(9) Uiso 0.210(7) 1 d . U P A 2
N7B N 0.6372(6) 0.8395(11) 0.1548(5) 0.031(4) Uiso 0.210(7) 1 d . U P A 2
N8B N 0.6311(6) 0.6186(10) 0.1860(4) 0.028(3) Uiso 0.210(7) 1 d . U P A 2
C13B C 0.7425(11) 0.590(2) 0.1158(9) 0.024(5) Uiso 0.210(7) 1 d . U P A 2
H13C H 0.760884 0.534505 0.102392 0.028 Uiso 0.210(7) 1 calc R . P A 2
H13D H 0.698979 0.596737 0.103213 0.028 Uiso 0.210(7) 1 calc R . P A 2
C14B C 0.775(2) 0.693(4) 0.1125(13) 0.127(17) Uiso 0.210(7) 1 d . U P A 2
H14C H 0.818428 0.685563 0.124286 0.152 Uiso 0.210(7) 1 calc R . P A 2
H14D H 0.770983 0.711013 0.085126 0.152 Uiso 0.210(7) 1 calc R . P A 2
C15B C 0.6974(11) 0.810(2) 0.1039(9) 0.036(6) Uiso 0.210(7) 1 d . U P A 2
H15C H 0.673647 0.748914 0.092219 0.043 Uiso 0.210(7) 1 calc R . P A 2
H15D H 0.712803 0.847702 0.083398 0.043 Uiso 0.210(7) 1 calc R . P A 2
C16B C 0.6571(11) 0.881(2) 0.1204(8) 0.054(7) Uiso 0.210(7) 1 d . U P A 2
H16C H 0.620456 0.896416 0.100384 0.065 Uiso 0.210(7) 1 calc R . P A 2
H16D H 0.678785 0.948273 0.127305 0.065 Uiso 0.210(7) 1 calc R . P A 2
C17B C 0.5844(8) 0.7707(15) 0.1433(5) 0.049(4) Uiso 0.210(7) 1 d . U P A 2
H17C H 0.587653 0.735045 0.119073 0.059 Uiso 0.210(7) 1 calc R . P A 2
H17D H 0.547040 0.814225 0.138088 0.059 Uiso 0.210(7) 1 calc R . P A 2
C18B C 0.5779(6) 0.6887(13) 0.1728(4) 0.034(3) Uiso 0.210(7) 1 d . U P A 2
H18C H 0.568497 0.724881 0.195499 0.041 Uiso 0.210(7) 1 calc R . P A 2
H18D H 0.542258 0.644251 0.161927 0.041 Uiso 0.210(7) 1 calc R . P A 2
C19B C 0.6389(8) 0.5418(13) 0.1557(5) 0.038(4) Uiso 0.210(7) 1 d . U P A 2
H19C H 0.607899 0.485946 0.154605 0.045 Uiso 0.210(7) 1 calc R . P A 2
H19D H 0.630417 0.578286 0.130565 0.045 Uiso 0.210(7) 1 calc R . P A 2
C20B C 0.6988(9) 0.4924(11) 0.1606(4) 0.030(3) Uiso 0.210(7) 1 d . U P A 2
H20C H 0.706610 0.454061 0.185292 0.036 Uiso 0.210(7) 1 calc R . P A 2
H20D H 0.697256 0.439716 0.139925 0.036 Uiso 0.210(7) 1 calc R . P A 2
C21B C 0.8032(12) 0.520(2) 0.1762(7) 0.083(8) Uiso 0.210(7) 1 d . U P A 2
H21D H 0.834399 0.572889 0.174362 0.124 Uiso 0.210(7) 1 calc R . P A 2
H21E H 0.804405 0.503954 0.203262 0.124 Uiso 0.210(7) 1 calc R . P A 2
H21F H 0.811086 0.456458 0.162675 0.124 Uiso 0.210(7) 1 calc R . P A 2
C22B C 0.793(2) 0.865(4) 0.1259(13) 0.145(19) Uiso 0.210(7) 1 d . U P A 2
H22D H 0.832519 0.853953 0.143721 0.217 Uiso 0.210(7) 1 calc R . P A 2
H22E H 0.799657 0.861650 0.099434 0.217 Uiso 0.210(7) 1 calc R . P A 2
H22F H 0.776872 0.933457 0.130643 0.217 Uiso 0.210(7) 1 calc R . P A 2
C23B C 0.6207(8) 0.9251(13) 0.1779(5) 0.045(4) Uiso 0.210(7) 1 d . U P A 2
H23D H 0.655900 0.971687 0.185714 0.067 Uiso 0.210(7) 1 calc R . P A 2
H23E H 0.586736 0.964825 0.162694 0.067 Uiso 0.210(7) 1 calc R . P A 2
H23F H 0.608532 0.896493 0.200752 0.067 Uiso 0.210(7) 1 calc R . P A 2
C24B C 0.6243(12) 0.5643(19) 0.2197(7) 0.077(7) Uiso 0.210(7) 1 d . U P A 2
H24D H 0.659598 0.518394 0.228181 0.115 Uiso 0.210(7) 1 calc R . P A 2
H24E H 0.621606 0.614951 0.239985 0.115 Uiso 0.210(7) 1 calc R . P A 2
H24F H 0.587041 0.521919 0.214156 0.115 Uiso 0.210(7) 1 calc R . P A 2
O1B O 0.8252(6) 0.8503(13) 0.2155(6) 0.041(3) Uani 0.310(6) 1 d . U P A 2
C25B C 0.8868(4) 0.8087(8) 0.2257(3) 0.038(2) Uiso 0.310(6) 1 d . U P A 2
H25C H 0.900365 0.783106 0.202542 0.046 Uiso 0.310(6) 1 calc R . P A 2
H25D H 0.888390 0.749714 0.243975 0.046 Uiso 0.310(6) 1 calc R . P A 2
C26B C 0.9275(4) 0.8986(7) 0.2442(3) 0.042(2) Uiso 0.310(6) 1 d . U P A 2
H26C H 0.947168 0.934761 0.225291 0.050 Uiso 0.310(6) 1 calc R . P A 2
H26D H 0.959245 0.873656 0.265905 0.050 Uiso 0.310(6) 1 calc R . P A 2
C27B C 0.8799(6) 0.9718(10) 0.2584(4) 0.041(3) Uiso 0.310(6) 1 d . U P A 2
H27C H 0.872063 0.948117 0.283467 0.049 Uiso 0.310(6) 1 calc R . P A 2
H27D H 0.894036 1.045558 0.260676 0.049 Uiso 0.310(6) 1 calc R . P A 2
C28B C 0.8241(5) 0.9593(8) 0.2270(3) 0.041(2) Uiso 0.310(6) 1 d . U P A 2
H28C H 0.786643 0.975071 0.236622 0.050 Uiso 0.310(6) 1 calc R . P A 2
H28D H 0.826092 1.006565 0.205174 0.050 Uiso 0.310(6) 1 calc R . P A 2
B1 B 0.63632(11) 0.1921(2) 0.40158(8) 0.0271(5) Uani 1 1 d . U . . .
C29 C 0.71094(10) 0.20955(17) 0.41138(7) 0.0285(5) Uani 1 1 d . U . . .
C30 C 0.74714(10) 0.20186(17) 0.38362(7) 0.0295(5) Uani 1 1 d . U . . .
H30 H 0.727603 0.186905 0.357891 0.035 Uiso 1 1 calc R . . . .
C31 C 0.81010(11) 0.21497(19) 0.39175(7) 0.0332(5) Uani 1 1 d . U . . .
C32 C 0.83917(10) 0.2392(2) 0.42920(8) 0.0359(6) Uani 1 1 d . U . . .
H32 H 0.882066 0.249568 0.435127 0.043 Uiso 1 1 calc R . . . .
C33 C 0.80560(11) 0.24815(19) 0.45797(8) 0.0345(6) Uani 1 1 d . U . . .
C34 C 0.74307(10) 0.23300(19) 0.44871(7) 0.0304(5) Uani 1 1 d . U . . .
H34 H 0.720667 0.238734 0.468617 0.036 Uiso 1 1 calc R . . . .
C35 C 0.84625(12) 0.2035(2) 0.36025(8) 0.0428(7) Uani 1 1 d . U . . .
H35A H 0.889626 0.215219 0.370976 0.064 Uiso 1 1 calc R . . . .
H35B H 0.840547 0.132695 0.349399 0.064 Uiso 1 1 calc R . . . .
H35C H 0.831949 0.255179 0.340032 0.064 Uiso 1 1 calc R . . . .
C36 C 0.83749(12) 0.2742(2) 0.49860(8) 0.0447(6) Uani 1 1 d . U . . .
H36A H 0.881334 0.282052 0.499653 0.067 Uiso 1 1 calc R . . . .
H36B H 0.821092 0.339918 0.506610 0.067 Uiso 1 1 calc R . . . .
H36C H 0.830697 0.217532 0.515869 0.067 Uiso 1 1 calc R . . . .
C37 C 0.60304(10) 0.27809(19) 0.42523(6) 0.0273(5) Uani 1 1 d . U . . .
C38 C 0.54757(10) 0.25945(19) 0.43636(7) 0.0281(5) Uani 1 1 d . U . . .
H38 H 0.529526 0.192007 0.431781 0.034 Uiso 1 1 calc R . . . .
C39 C 0.51743(10) 0.33539(19) 0.45389(7) 0.0296(5) Uani 1 1 d . U . . .
C40 C 0.54252(11) 0.4352(2) 0.45982(7) 0.0337(5) Uani 1 1 d . U . . .
H40 H 0.521784 0.487927 0.471049 0.040 Uiso 1 1 calc R . . . .
C41 C 0.59774(12) 0.4587(2) 0.44948(7) 0.0340(5) Uani 1 1 d . U . . .
C42 C 0.62693(11) 0.38038(19) 0.43285(7) 0.0318(5) Uani 1 1 d . U . . .
H42 H 0.664936 0.396380 0.426237 0.038 Uiso 1 1 calc R . . . .
C43 C 0.46003(11) 0.3087(2) 0.46814(8) 0.0365(6) Uani 1 1 d . U . . .
H43A H 0.448604 0.235744 0.461647 0.055 Uiso 1 1 calc R . . . .
H43B H 0.467410 0.317795 0.496067 0.055 Uiso 1 1 calc R . . . .
H43C H 0.426913 0.355306 0.455949 0.055 Uiso 1 1 calc R . . . .
C44 C 0.62509(14) 0.5670(2) 0.45630(9) 0.0460(7) Uani 1 1 d . U . . .
H44A H 0.598326 0.611391 0.468171 0.069 Uiso 1 1 calc R . . . .
H44B H 0.665262 0.562208 0.473403 0.069 Uiso 1 1 calc R . . . .
H44C H 0.629442 0.597777 0.431747 0.069 Uiso 1 1 calc R . . . .
C45 C 0.60985(10) 0.20935(19) 0.35525(7) 0.0291(5) Uani 1 1 d . U . . .
C46 C 0.61852(11) 0.1325(2) 0.32838(7) 0.0321(5) Uani 1 1 d . U . . .
H46 H 0.637356 0.068337 0.337863 0.039 Uiso 1 1 calc R . . . .
C47 C 0.60124(11) 0.1449(2) 0.28909(8) 0.0358(6) Uani 1 1 d . U . . .
C48 C 0.57210(11) 0.2379(2) 0.27487(7) 0.0379(6) Uani 1 1 d . U . . .
H48 H 0.559744 0.247809 0.247933 0.045 Uiso 1 1 calc R . . . .
C49 C 0.56113(10) 0.3157(2) 0.29974(8) 0.0342(5) Uani 1 1 d . U . . .
C50 C 0.58027(10) 0.30078(19) 0.33920(7) 0.0306(5) Uani 1 1 d . U . . .
H50 H 0.572944 0.355035 0.355995 0.037 Uiso 1 1 calc R . . . .
C51 C 0.61442(14) 0.0610(2) 0.26203(8) 0.0474(7) Uani 1 1 d . U . . .
H51A H 0.598964 0.083229 0.235462 0.071 Uiso 1 1 calc R . . . .
H51B H 0.658546 0.049535 0.266102 0.071 Uiso 1 1 calc R . . . .
H51C H 0.594306 -0.004439 0.266936 0.071 Uiso 1 1 calc R . . . .
C52 C 0.52920(13) 0.4158(2) 0.28377(8) 0.0452(7) Uani 1 1 d . U . . .
H52A H 0.524993 0.462400 0.305001 0.068 Uiso 1 1 calc R . . . .
H52B H 0.553278 0.450950 0.267347 0.068 Uiso 1 1 calc R . . . .
H52C H 0.488698 0.398892 0.268645 0.068 Uiso 1 1 calc R . . . .
C53 C 0.62004(10) 0.07168(18) 0.41417(7) 0.0275(5) Uani 1 1 d . U . . .
C54 C 0.65582(11) 0.01730(19) 0.44518(7) 0.0302(5) Uani 1 1 d . U . . .
H54 H 0.691911 0.049850 0.458876 0.036 Uiso 1 1 calc R . . . .
C55 C 0.64082(11) -0.0823(2) 0.45681(7) 0.0314(5) Uani 1 1 d . U . . .
C56 C 0.58781(11) -0.13001(19) 0.43694(7) 0.0317(5) Uani 1 1 d . U . . .
H56 H 0.576537 -0.197011 0.444885 0.038 Uiso 1 1 calc R . . . .
C57 C 0.55117(11) -0.0810(2) 0.40566(7) 0.0320(5) Uani 1 1 d . U . . .
C58 C 0.56774(10) 0.01807(19) 0.39503(7) 0.0313(5) Uani 1 1 d . U . . .
H58 H 0.542377 0.051326 0.373701 0.038 Uiso 1 1 calc R . . . .
C59 C 0.68113(12) -0.1387(2) 0.48994(8) 0.0433(6) Uani 1 1 d . U . . .
H59A H 0.716253 -0.094368 0.500638 0.065 Uiso 1 1 calc R . . . .
H59B H 0.657821 -0.153433 0.509856 0.065 Uiso 1 1 calc R . . . .
H59C H 0.695450 -0.204697 0.480781 0.065 Uiso 1 1 calc R . . . .
C60 C 0.49513(11) -0.1365(2) 0.38327(9) 0.0418(6) Uani 1 1 d . U . . .
H60A H 0.474677 -0.091195 0.362309 0.063 Uiso 1 1 calc R . . . .
H60B H 0.507409 -0.202065 0.372631 0.063 Uiso 1 1 calc R . . . .
H60C H 0.467112 -0.152018 0.400421 0.063 Uiso 1 1 calc R . . . .
B2 B 0.11277(12) 0.7079(2) 0.35904(8) 0.0309(6) Uani 1 1 d . U . . .
C61 C 0.07664(10) 0.6244(2) 0.38213(7) 0.0303(5) Uani 1 1 d . U . . .
C62 C 0.04877(10) 0.6536(2) 0.41234(7) 0.0318(5) Uani 1 1 d . U . . .
H62 H 0.050512 0.725073 0.419984 0.038 Uiso 1 1 calc R . . . .
C63 C 0.01840(11) 0.5823(2) 0.43188(7) 0.0343(6) Uani 1 1 d . U . . .
C64 C 0.01463(11) 0.4783(2) 0.42041(8) 0.0363(6) Uani 1 1 d . U . . .
H64 H -0.006924 0.429674 0.432923 0.044 Uiso 1 1 calc R . . . .
C65 C 0.04200(11) 0.4439(2) 0.39076(8) 0.0361(6) Uani 1 1 d . U . . .
C66 C 0.07297(11) 0.5175(2) 0.37281(7) 0.0319(5) Uani 1 1 d . U . . .
H66 H 0.092709 0.493708 0.353143 0.038 Uiso 1 1 calc R . . . .
C67 C -0.00925(13) 0.6193(2) 0.46493(8) 0.0433(7) Uani 1 1 d . U . . .
H67A H -0.002049 0.694687 0.468789 0.065 Uiso 1 1 calc R . . . .
H67B H -0.053241 0.605646 0.459110 0.065 Uiso 1 1 calc R . . . .
H67C H 0.009604 0.581488 0.488337 0.065 Uiso 1 1 calc R . . . .
C68 C 0.03791(13) 0.3306(2) 0.37842(9) 0.0447(7) Uani 1 1 d . U . . .
H68A H 0.059633 0.320835 0.357380 0.067 Uiso 1 1 calc R . . . .
H68B H 0.056435 0.286147 0.400166 0.067 Uiso 1 1 calc R . . . .
H68C H -0.005006 0.311031 0.369709 0.067 Uiso 1 1 calc R . . . .
C69 C 0.18620(11) 0.67603(19) 0.36820(8) 0.0333(5) Uani 1 1 d . U . . .
C70 C 0.22532(12) 0.6894(2) 0.34237(8) 0.0415(6) Uani 1 1 d . U . . .
H70 H 0.208358 0.711570 0.316944 0.050 Uiso 1 1 calc R . . . .
C71 C 0.28821(13) 0.6715(3) 0.35237(9) 0.0485(7) Uani 1 1 d . U . . .
C72 C 0.31343(12) 0.6381(2) 0.38913(9) 0.0475(7) Uani 1 1 d . U . . .
H72 H 0.356166 0.626631 0.396231 0.057 Uiso 1 1 calc R . . . .
C73 C 0.27728(12) 0.6212(2) 0.41557(9) 0.0405(6) Uani 1 1 d . U . . .
C74 C 0.21443(11) 0.63962(19) 0.40453(8) 0.0344(5) Uani 1 1 d . U . . .
H74 H 0.189651 0.626616 0.422770 0.041 Uiso 1 1 calc R . . . .
C75 C 0.32764(15) 0.6899(3) 0.32281(11) 0.0733(12) Uani 1 1 d . U . . .
H75A H 0.301897 0.713211 0.298598 0.110 Uiso 1 1 calc R . . . .
H75B H 0.358166 0.743888 0.332265 0.110 Uiso 1 1 calc R . . . .
H75C H 0.348259 0.624494 0.318540 0.110 Uiso 1 1 calc R . . . .
C76 C 0.30440(13) 0.5817(2) 0.45557(9) 0.0512(8) Uani 1 1 d . U . . .
H76A H 0.272034 0.574450 0.470254 0.077 Uiso 1 1 calc R . . . .
H76B H 0.323699 0.513411 0.453816 0.077 Uiso 1 1 calc R . . . .
H76C H 0.334996 0.631767 0.468516 0.077 Uiso 1 1 calc R . . . .
C77 C 0.08350(11) 0.70959(19) 0.31268(7) 0.0323(5) Uani 1 1 d . U . . .
C78 C 0.10365(12) 0.7832(2) 0.28847(7) 0.0382(6) Uani 1 1 d . U . . .
H78 H 0.134093 0.831985 0.299830 0.046 Uiso 1 1 calc R . . . .
C79 C 0.08200(13) 0.7891(2) 0.24927(8) 0.0400(6) Uani 1 1 d . U . . .
C80 C 0.03553(12) 0.7216(3) 0.23243(8) 0.0439(6) Uani 1 1 d . U . . .
H80 H 0.019874 0.724930 0.205548 0.053 Uiso 1 1 calc R . . . .
C81 C 0.01206(12) 0.6500(3) 0.25446(8) 0.0457(7) Uani 1 1 d . U . . .
C82 C 0.03639(11) 0.6443(2) 0.29363(8) 0.0372(6) Uani 1 1 d . U . . .
H82 H 0.020245 0.593373 0.308331 0.045 Uiso 1 1 calc R . . . .
C83 C 0.10917(18) 0.8646(2) 0.22421(9) 0.0590(9) Uani 1 1 d . U . . .
H83A H 0.076247 0.899170 0.206072 0.088 Uiso 1 1 calc GR . . . .
H83B H 0.135161 0.825770 0.209974 0.088 Uiso 1 1 calc GR . . . .
H83C H 0.133621 0.917595 0.240434 0.088 Uiso 1 1 calc GR . . . .
C84 C -0.03875(16) 0.5761(4) 0.23625(10) 0.0811(14) Uani 1 1 d . U . . .
H84A H -0.025535 0.503422 0.241638 0.122 Uiso 1 1 calc GR . . . .
H84B H -0.048479 0.587443 0.208417 0.122 Uiso 1 1 calc GR . . . .
H84C H -0.075043 0.589770 0.246917 0.122 Uiso 1 1 calc GR . . . .
C85 C 0.10450(11) 0.82547(19) 0.37656(7) 0.0301(5) Uani 1 1 d . U . . .
C86 C 0.14411(11) 0.86674(19) 0.40883(7) 0.0304(5) Uani 1 1 d . U . . .
H86 H 0.180781 0.829950 0.418857 0.036 Uiso 1 1 calc R . . . .
C87 C 0.13217(11) 0.9593(2) 0.42691(7) 0.0329(5) Uani 1 1 d . U . . .
C88 C 0.07954(11) 1.0152(2) 0.41183(8) 0.0360(6) Uani 1 1 d . U . . .
H88 H 0.071216 1.079018 0.423580 0.043 Uiso 1 1 calc R . . . .
C89 C 0.03900(11) 0.9785(2) 0.37969(8) 0.0362(6) Uani 1 1 d . U . . .
C90 C 0.05197(11) 0.8848(2) 0.36266(8) 0.0341(5) Uani 1 1 d . U . . .
H90 H 0.023976 0.860239 0.340689 0.041 Uiso 1 1 calc R . . . .
C91 C 0.17542(12) 0.9971(2) 0.46262(8) 0.0387(6) Uani 1 1 d . U . . .
H91A H 0.209811 0.948349 0.469068 0.058 Uiso 1 1 calc R . . . .
H91B H 0.190611 1.067010 0.457960 0.058 Uiso 1 1 calc R . . . .
H91C H 0.153891 1.000491 0.483975 0.058 Uiso 1 1 calc R . . . .
C92 C -0.01948(13) 1.0378(2) 0.36381(10) 0.0501(7) Uani 1 1 d . U . . .
H92A H -0.042376 1.000917 0.341265 0.075 Uiso 1 1 calc R . . . .
H92B H -0.044291 1.042133 0.383501 0.075 Uiso 1 1 calc R . . . .
H92C H -0.009517 1.108752 0.356415 0.075 Uiso 1 1 calc R . . . .
O2 O 0.79505(10) 0.65021(19) 0.45886(6) 0.0563(6) Uani 1 1 d . U . . .
C93 C 0.81020(17) 0.5507(3) 0.47776(10) 0.0633(9) Uani 1 1 d . U . . .
H93A H 0.841650 0.513804 0.466826 0.076 Uiso 1 1 calc R . . . .
H93B H 0.773631 0.505463 0.474918 0.076 Uiso 1 1 calc R . . . .
C94 C 0.83391(19) 0.5772(3) 0.51896(11) 0.0777(12) Uani 1 1 d . U . . .
H94A H 0.865747 0.526503 0.530732 0.093 Uiso 1 1 calc R . . . .
H94B H 0.800531 0.575398 0.533420 0.093 Uiso 1 1 calc R . . . .
C95 C 0.86015(18) 0.6857(3) 0.51949(10) 0.0645(9) Uani 1 1 d . U . . .
H95A H 0.905275 0.683339 0.524666 0.077 Uiso 1 1 calc R . . . .
H95B H 0.846994 0.729512 0.539293 0.077 Uiso 1 1 calc R . . . .
C96 C 0.83484(15) 0.7280(3) 0.47950(9) 0.0541(7) Uani 1 1 d . U . . .
H96A H 0.812086 0.793829 0.481168 0.065 Uiso 1 1 calc R . . . .
H96B H 0.868556 0.743085 0.466106 0.065 Uiso 1 1 calc R . . . .
O3 O 0.63287(10) 0.47716(17) 0.06721(6) 0.0557(6) Uani 1 1 d . U . . .
C97 C 0.57560(12) 0.5021(2) 0.04298(8) 0.0406(6) Uani 1 1 d . U . . .
H97A H 0.579997 0.562926 0.026469 0.049 Uiso 1 1 calc R . . . .
H97B H 0.545178 0.519738 0.058648 0.049 Uiso 1 1 calc R . . . .
C98 C 0.55526(12) 0.4054(2) 0.01838(8) 0.0410(6) Uani 1 1 d . U . . .
H98A H 0.513668 0.383690 0.020598 0.049 Uiso 1 1 calc R . . . .
H98B H 0.555620 0.419394 -0.008949 0.049 Uiso 1 1 calc R . . . .
C99 C 0.60186(14) 0.3215(2) 0.03460(9) 0.0506(7) Uani 1 1 d . U . . .
H99A H 0.587680 0.278580 0.054264 0.061 Uiso 1 1 calc R . . . .
H99B H 0.610428 0.274950 0.014054 0.061 Uiso 1 1 calc R . . . .
C100 C 0.65648(13) 0.3846(3) 0.05185(10) 0.0518(8) Uani 1 1 d . U . . .
H101 H 0.683373 0.344763 0.072492 0.062 Uiso 1 1 calc R . . . .
H102 H 0.679998 0.403930 0.032132 0.062 Uiso 1 1 calc R . . . .
O4 O 0.9482(3) 0.9010(5) 0.4869(2) 0.0858(17) Uani 0.5 1 d . U P B -1
C101 C 0.9394(5) 0.9941(8) 0.4660(3) 0.080(2) Uani 0.5 1 d . U P B -1
H103 H 0.895674 1.013459 0.460172 0.096 Uiso 0.5 1 calc R . P B -1
H104 H 0.953572 0.986562 0.441523 0.096 Uiso 0.5 1 calc R . P B -1
C102 C 0.9758(8) 1.0753(15) 0.4906(6) 0.079(3) Uani 0.5 1 d . U P B -1
H105 H 0.950337 1.113448 0.505818 0.095 Uiso 0.5 1 calc R . P B -1
H106 H 0.993287 1.126283 0.474845 0.095 Uiso 0.5 1 calc R . P B -1
C103 C 1.0253(4) 1.0142(10) 0.5164(3) 0.086(3) Uani 0.5 1 d . U P B -1
H107 H 1.024286 1.025535 0.543746 0.103 Uiso 0.5 1 calc R . P B -1
H108 H 1.066105 1.033880 0.511909 0.103 Uiso 0.5 1 calc R . P B -1
C104 C 1.0101(9) 0.9022(16) 0.5047(8) 0.111(6) Uani 0.5 1 d . U P B -1
H109 H 1.035470 0.877812 0.486610 0.134 Uiso 0.5 1 calc R . P B -1
H110 H 1.017621 0.855804 0.527469 0.134 Uiso 0.5 1 calc R . P B -1

loop_
_atom_site_aniso_label
_atom_site_aniso_U_11
_atom_site_aniso_U_22
_atom_site_aniso_U_33
_atom_site_aniso_U_23
_atom_site_aniso_U_13
_atom_site_aniso_U_12
Ca1 0.0273(2) 0.0325(2) 0.0245(3) -0.00037(18) 0.00789(18) 0.00026(16)
N1 0.0626(15) 0.0365(13) 0.0416(15) 0.0013(10) 0.0130(12) 0.0058(10)
N2 0.0353(12) 0.0635(16) 0.0433(15) 0.0004(11) 0.0144(11) 0.0073(10)
N3 0.0491(13) 0.0397(13) 0.0350(13) -0.0031(10) 0.0148(10) -0.0036(9)
N4 0.0361(11) 0.0551(14) 0.0313(13) -0.0008(10) 0.0101(10) -0.0003(10)
C1 0.071(2) 0.0427(16) 0.0485(19) -0.0009(13) 0.0296(16) 0.0158(14)
C2 0.0534(17) 0.0563(19) 0.057(2) -0.0022(14) 0.0281(15) 0.0083(13)
C3 0.0470(16) 0.0524(17) 0.0425(18) 0.0045(13) 0.0196(13) -0.0069(12)
C4 0.0525(17) 0.0439(16) 0.0491(19) 0.0034(13) 0.0213(14) 0.0021(12)
C5 0.0458(15) 0.0469(16) 0.0424(17) 0.0026(12) 0.0157(13) 0.0117(12)
C6 0.0379(15) 0.0579(18) 0.0434(18) 0.0052(13) 0.0097(13) 0.0043(12)
C7 0.0471(16) 0.071(2) 0.0354(17) -0.0117(15) 0.0056(13) -0.0144(14)
C8 0.0648(19) 0.0498(18) 0.0413(18) -0.0084(13) 0.0108(14) -0.0044(14)
C9 0.067(2) 0.0366(16) 0.057(2) -0.0012(13) 0.0195(16) 0.0004(13)
C10 0.0375(14) 0.067(2) 0.055(2) 0.0081(15) 0.0123(14) 0.0110(13)
C11 0.0497(16) 0.0401(15) 0.0454(18) -0.0032(12) 0.0129(13) -0.0030(12)
C12 0.0302(13) 0.0618(19) 0.0398(17) -0.0030(13) 0.0100(12) -0.0013(11)
Sr1 0.02235(12) 0.03472(13) 0.02142(14) -0.00246(10) 0.00350(8) -0.00196(9)
N5A 0.029(2) 0.0312(19) 0.0316(19) 0.0000(12) 0.0066(16) -0.0034(15)
N6A 0.032(2) 0.032(2) 0.019(2) 0.0043(17) 0.0084(17) 0.0021(11)
N7A 0.0276(16) 0.057(3) 0.0348(19) -0.0051(17) 0.0059(12) 0.0071(15)
N8A 0.0328(17) 0.055(2) 0.0343(18) -0.0072(15) 0.0098(13) -0.0090(16)
C13A 0.020(3) 0.044(2) 0.033(2) -0.0090(14) 0.006(2) 0.001(2)
C14A 0.0203(15) 0.042(2) 0.0221(17) -0.0008(12) 0.0090(12) 0.0017(11)
C15A 0.028(3) 0.059(3) 0.032(2) 0.0040(18) 0.001(2) 0.008(2)
C16A 0.034(2) 0.062(3) 0.036(3) 0.003(2) 0.0030(19) 0.019(2)
C17A 0.0208(16) 0.089(4) 0.041(2) -0.009(2) 0.0012(14) -0.0001(17)
C18A 0.030(2) 0.075(4) 0.046(2) -0.011(2) 0.0112(17) -0.0128(19)
C19A 0.043(3) 0.046(3) 0.039(2) -0.0080(17) 0.0064(17) -0.017(2)
C20A 0.046(3) 0.0341(19) 0.040(2) -0.0049(14) 0.0103(18) -0.0073(17)
C21A 0.036(2) 0.042(2) 0.032(2) -0.0022(14) 0.0043(15) 0.0124(15)
C22A 0.047(2) 0.0332(19) 0.033(2) 0.0052(14) 0.0172(16) -0.0049(14)
C23A 0.044(2) 0.078(4) 0.042(2) -0.001(2) 0.0122(18) 0.027(2)
C24A 0.053(3) 0.068(3) 0.041(2) -0.0039(19) 0.021(2) -0.023(2)
O1A 0.043(4) 0.054(3) 0.041(2) -0.002(2) 0.010(2) -0.004(2)
C25A 0.050(3) 0.047(3) 0.053(3) 0.004(2) 0.007(2) -0.0007(19)
C26A 0.072(3) 0.050(3) 0.042(3) 0.009(2) 0.007(2) -0.012(2)
C27A 0.061(3) 0.059(4) 0.039(3) 0.010(2) -0.002(2) -0.007(3)
C28A 0.042(3) 0.066(3) 0.042(3) 0.007(2) 0.010(2) -0.004(2)
Ca2 0.02235(12) 0.03472(13) 0.02142(14) -0.00246(10) 0.00350(8) -0.00196(9)
O1B 0.025(6) 0.041(6) 0.056(6) -0.009(4) 0.005(5) 0.000(4)
B1 0.0252(12) 0.0324(13) 0.0252(14) -0.0010(10) 0.0087(10) 0.0004(9)
C29 0.0288(11) 0.0266(13) 0.0309(13) 0.0009(9) 0.0078(9) 0.0005(8)
C30 0.0302(11) 0.0288(12) 0.0304(13) -0.0007(9) 0.0082(10) 0.0012(8)
C31 0.0298(11) 0.0326(14) 0.0392(14) 0.0025(10) 0.0121(10) 0.0017(9)
C32 0.0233(11) 0.0393(14) 0.0446(15) 0.0035(11) 0.0055(10) -0.0024(9)
C33 0.0327(12) 0.0350(15) 0.0340(14) 0.0008(10) 0.0031(10) -0.0019(9)
C34 0.0319(11) 0.0313(12) 0.0296(13) 0.0006(10) 0.0099(9) 0.0007(9)
C35 0.0323(13) 0.0497(17) 0.0512(18) 0.0046(12) 0.0196(12) 0.0028(10)
C36 0.0371(13) 0.0540(16) 0.0398(16) -0.0030(14) 0.0001(12) -0.0060(12)
C37 0.0274(11) 0.0343(12) 0.0212(12) 0.0022(10) 0.0075(9) 0.0035(9)
C38 0.0284(11) 0.0332(13) 0.0227(12) 0.0024(9) 0.0054(9) 0.0026(8)
C39 0.0269(11) 0.0388(13) 0.0237(13) 0.0033(9) 0.0069(10) 0.0043(9)
C40 0.0375(13) 0.0361(13) 0.0303(14) 0.0002(10) 0.0133(11) 0.0073(10)
C41 0.0394(13) 0.0344(13) 0.0309(14) 0.0008(10) 0.0135(11) 0.0016(10)
C42 0.0315(12) 0.0363(13) 0.0308(14) 0.0000(10) 0.0137(10) 0.0000(9)
C43 0.0315(12) 0.0444(14) 0.0356(15) 0.0022(11) 0.0121(11) 0.0059(10)
C44 0.0539(17) 0.0361(15) 0.0552(19) -0.0072(13) 0.0282(15) -0.0035(12)
C45 0.0244(11) 0.0367(14) 0.0280(13) 0.0011(9) 0.0094(9) -0.0025(8)
C46 0.0307(12) 0.0366(13) 0.0302(14) -0.0007(10) 0.0088(10) -0.0016(9)
C47 0.0331(13) 0.0445(15) 0.0310(14) -0.0052(11) 0.0095(11) -0.0059(10)
C48 0.0320(12) 0.0559(16) 0.0247(13) 0.0051(11) 0.0032(10) -0.0061(11)
C49 0.0233(11) 0.0476(14) 0.0331(14) 0.0077(11) 0.0087(10) -0.0011(10)
C50 0.0247(11) 0.0389(14) 0.0294(13) -0.0003(10) 0.0085(10) 0.0005(9)
C51 0.0586(18) 0.0520(18) 0.0314(16) -0.0086(13) 0.0085(13) -0.0061(13)
C52 0.0365(14) 0.0597(19) 0.0399(17) 0.0134(13) 0.0089(12) 0.0076(12)
C53 0.0261(11) 0.0330(12) 0.0258(13) -0.0011(9) 0.0112(9) 0.0020(8)
C54 0.0267(11) 0.0370(13) 0.0276(13) -0.0031(10) 0.0067(10) -0.0009(9)
C55 0.0316(12) 0.0352(13) 0.0280(14) 0.0012(10) 0.0071(10) 0.0038(9)
C56 0.0301(12) 0.0308(13) 0.0374(15) 0.0023(10) 0.0145(10) 0.0014(9)
C57 0.0262(11) 0.0360(13) 0.0346(14) -0.0038(10) 0.0081(10) 0.0007(9)
C58 0.0248(11) 0.0379(13) 0.0316(14) 0.0030(10) 0.0066(10) 0.0031(9)
C59 0.0417(15) 0.0418(15) 0.0438(17) 0.0081(12) 0.0023(12) 0.0002(11)
C60 0.0309(13) 0.0431(15) 0.0497(18) -0.0001(12) 0.0041(12) -0.0045(10)
B2 0.0304(13) 0.0355(16) 0.0290(15) -0.0047(11) 0.0110(11) -0.0059(10)
C61 0.0242(11) 0.0404(13) 0.0259(13) -0.0018(10) 0.0041(10) -0.0039(9)
C62 0.0265(11) 0.0407(14) 0.0283(14) -0.0022(10) 0.0055(10) -0.0032(9)
C63 0.0245(11) 0.0520(15) 0.0269(14) 0.0030(11) 0.0062(10) -0.0012(10)
C64 0.0278(12) 0.0448(14) 0.0359(15) 0.0092(11) 0.0055(11) -0.0049(10)
C65 0.0290(12) 0.0406(14) 0.0368(15) 0.0031(11) 0.0024(11) -0.0016(10)
C66 0.0279(12) 0.0390(13) 0.0287(14) -0.0001(10) 0.0055(10) -0.0018(9)
C67 0.0394(14) 0.0600(18) 0.0342(16) 0.0044(13) 0.0160(12) -0.0018(12)
C68 0.0453(15) 0.0404(16) 0.0475(18) 0.0030(12) 0.0072(13) -0.0088(11)
C69 0.0327(12) 0.0339(13) 0.0358(14) -0.0124(10) 0.0129(10) -0.0074(9)
C70 0.0389(14) 0.0492(16) 0.0404(16) -0.0155(12) 0.0173(12) -0.0105(11)
C71 0.0359(14) 0.0601(19) 0.0553(19) -0.0262(15) 0.0231(13) -0.0139(12)
C72 0.0276(13) 0.0525(17) 0.063(2) -0.0269(14) 0.0114(13) -0.0075(11)
C73 0.0318(13) 0.0374(14) 0.0520(17) -0.0168(12) 0.0079(12) -0.0032(10)
C74 0.0312(12) 0.0340(13) 0.0400(15) -0.0093(11) 0.0120(11) -0.0053(9)
C75 0.0457(18) 0.114(3) 0.071(3) -0.033(2) 0.0367(18) -0.0214(18)
C76 0.0347(14) 0.0534(18) 0.063(2) -0.0095(15) 0.0028(14) -0.0008(12)
C77 0.0351(12) 0.0362(14) 0.0290(13) -0.0058(10) 0.0146(10) -0.0040(9)
C78 0.0489(15) 0.0364(14) 0.0326(14) -0.0088(11) 0.0160(11) -0.0098(11)
C79 0.0539(16) 0.0382(16) 0.0331(15) -0.0018(11) 0.0210(12) -0.0005(11)
C80 0.0402(14) 0.0639(18) 0.0282(14) 0.0005(13) 0.0081(11) 0.0011(12)
C81 0.0336(14) 0.071(2) 0.0331(16) -0.0059(13) 0.0089(12) -0.0119(12)
C82 0.0327(13) 0.0487(15) 0.0325(15) -0.0015(11) 0.0115(11) -0.0090(10)
C83 0.103(3) 0.0441(18) 0.0381(19) -0.0061(13) 0.0334(18) -0.0136(16)
C84 0.052(2) 0.153(4) 0.039(2) -0.019(2) 0.0096(16) -0.050(2)
C85 0.0298(12) 0.0357(13) 0.0281(13) -0.0029(10) 0.0141(10) -0.0073(9)
C86 0.0276(11) 0.0359(13) 0.0297(14) -0.0031(10) 0.0104(10) -0.0025(9)
C87 0.0306(12) 0.0385(14) 0.0321(14) -0.0054(10) 0.0122(10) -0.0065(9)
C88 0.0342(13) 0.0347(13) 0.0414(16) -0.0078(11) 0.0135(11) -0.0028(9)
C89 0.0297(12) 0.0393(14) 0.0400(16) -0.0017(11) 0.0082(11) -0.0018(10)
C90 0.0296(12) 0.0401(14) 0.0332(14) -0.0048(11) 0.0077(10) -0.0077(10)
C91 0.0386(14) 0.0401(15) 0.0377(16) -0.0094(11) 0.0086(12) -0.0046(10)
C92 0.0397(15) 0.0457(17) 0.062(2) -0.0079(14) 0.0029(14) 0.0050(12)
O2 0.0631(14) 0.0656(15) 0.0388(13) 0.0026(10) 0.0065(10) 0.0026(11)
C93 0.064(2) 0.074(2) 0.052(2) 0.0128(17) 0.0117(17) -0.0086(17)
C94 0.076(3) 0.100(3) 0.047(2) 0.015(2) -0.0103(19) -0.028(2)
C95 0.079(2) 0.075(2) 0.0397(19) -0.0041(16) 0.0133(17) 0.0078(18)
C96 0.0562(17) 0.0593(18) 0.0464(18) -0.0058(15) 0.0097(14) 0.0114(15)
O3 0.0524(12) 0.0582(13) 0.0459(13) -0.0115(10) -0.0153(10) 0.0004(10)
C97 0.0386(14) 0.0467(16) 0.0356(16) -0.0061(12) 0.0055(12) 0.0011(11)
C98 0.0352(14) 0.0494(16) 0.0360(16) -0.0074(12) 0.0016(11) 0.0022(11)
C99 0.0501(17) 0.0519(18) 0.0436(19) -0.0089(14) -0.0049(14) 0.0069(13)
C100 0.0364(15) 0.0606(19) 0.054(2) 0.0046(15) -0.0013(13) 0.0034(12)
O4 0.068(3) 0.074(4) 0.123(5) -0.020(3) 0.039(3) -0.006(3)
C101 0.082(6) 0.092(6) 0.075(7) -0.015(4) 0.037(5) -0.012(5)
C102 0.073(9) 0.075(7) 0.095(8) -0.013(5) 0.030(6) -0.002(5)
C103 0.053(5) 0.105(8) 0.106(9) -0.006(6) 0.031(4) -0.012(5)
C104 0.066(7) 0.090(9) 0.185(16) -0.014(9) 0.041(8) 0.015(6)

loop_
_atom_type_symbol
_atom_type_description
_atom_type_scat_dispersion_real
_atom_type_scat_dispersion_imag
_atom_type_scat_source
C C 0.0181 0.0091 'International Tables Vol C Tables 4.2.6.8 and 6.1.1.4'
H H 0.0000 0.0000 'International Tables Vol C Tables 4.2.6.8 and 6.1.1.4'
B B 0.0090 0.0039 'International Tables Vol C Tables 4.2.6.8 and 6.1.1.4'
Ca Ca 0.3641 1.2855 'International Tables Vol C Tables 4.2.6.8 and 6.1.1.4'
N N 0.0311 0.0180 'International Tables Vol C Tables 4.2.6.8 and 6.1.1.4'
O O 0.0492 0.0322 'International Tables Vol C Tables 4.2.6.8 and 6.1.1.4'
Sr Sr -0.3528 1.8200 'International Tables Vol C Tables 4.2.6.8 and 6.1.1.4'

loop_
_geom_angle_atom_site_label_1
_geom_angle_atom_site_label_2
_geom_angle_atom_site_label_3
_geom_angle
_geom_angle_site_symmetry_1
_geom_angle_site_symmetry_3
_geom_angle_publ_flag
H1 Ca1 H2 77.5(11) . . ?
N1 Ca1 H1 143.5(8) . . ?
N1 Ca1 H2 94.6(8) . . ?
N1 Ca1 N2 72.18(8) . . ?
N1 Ca1 N3 111.84(8) . . ?
N1 Ca1 N4 71.54(8) . . ?
N1 Ca1 Sr1 123.58(6) . . ?
N1 Ca1 Ca2 123.58(6) . . ?
N2 Ca1 H1 142.9(8) . . ?
N2 Ca1 H2 93.3(7) . . ?
N2 Ca1 Sr1 124.70(6) . . ?
N2 Ca1 Ca2 124.70(6) . . ?
N3 Ca1 H1 94.6(8) . . ?
N3 Ca1 H2 141.6(8) . . ?
N3 Ca1 N2 70.49(8) . . ?
N3 Ca1 N4 73.08(8) . . ?
N3 Ca1 Sr1 124.58(5) . . ?
N3 Ca1 Ca2 124.58(5) . . ?
N4 Ca1 H1 94.1(8) . . ?
N4 Ca1 H2 144.1(8) . . ?
N4 Ca1 N2 112.34(8) . . ?
N4 Ca1 Sr1 122.95(5) . . ?
N4 Ca1 Ca2 122.95(5) . . ?
Sr1 Ca1 H1 38.4(8) . . ?
Sr1 Ca1 H2 39.1(7) . . ?
Ca2 Ca1 H1 38.4(8) . . ?
Ca2 Ca1 H2 39.1(7) . . ?
C1 N1 Ca1 106.39(18) . . ?
C8 N1 Ca1 109.77(18) . . ?
C8 N1 C1 110.9(2) . . ?
C8 N1 C9 110.6(3) . . ?
C9 N1 Ca1 110.48(18) . . ?
C9 N1 C1 108.6(2) . . ?
C2 N2 Ca1 107.29(17) . . ?
C2 N2 C3 109.6(2) . . ?
C2 N2 C10 110.2(2) . . ?
C3 N2 Ca1 108.11(16) . . ?
C10 N2 Ca1 113.07(18) . . ?
C10 N2 C3 108.6(2) . . ?
C4 N3 Ca1 111.38(17) . . ?
C4 N3 C5 110.1(2) . . ?
C4 N3 C11 108.9(2) . . ?
C5 N3 Ca1 106.00(16) . . ?
C11 N3 Ca1 112.34(17) . . ?
C11 N3 C5 108.1(2) . . ?
C6 N4 Ca1 107.37(16) . . ?
C6 N4 C7 109.2(2) . . ?
C6 N4 C12 109.8(2) . . ?
C7 N4 Ca1 108.88(17) . . ?
C12 N4 Ca1 112.50(17) . . ?
C12 N4 C7 109.1(2) . . ?
N1 C1 H1A 109.0 . . ?
N1 C1 H1B 109.0 . . ?
H1A C1 H1B 107.8 . . ?
C2 C1 N1 113.0(2) . . ?
C2 C1 H1A 109.0 . . ?
C2 C1 H1B 109.0 . . ?
N2 C2 C1 111.4(3) . . ?
N2 C2 H2A 109.3 . . ?
N2 C2 H2B 109.3 . . ?
C1 C2 H2A 109.3 . . ?
C1 C2 H2B 109.3 . . ?
H2A C2 H2B 108.0 . . ?
N2 C3 H3A 108.9 . . ?
N2 C3 H3B 108.9 . . ?
H3A C3 H3B 107.7 . . ?
C4 C3 N2 113.2(2) . . ?
C4 C3 H3A 108.9 . . ?
C4 C3 H3B 108.9 . . ?
N3 C4 C3 111.0(2) . . ?
N3 C4 H4A 109.4 . . ?
N3 C4 H4B 109.4 . . ?
C3 C4 H4A 109.4 . . ?
C3 C4 H4B 109.4 . . ?
H4A C4 H4B 108.0 . . ?
N3 C5 H5A 108.9 . . ?
N3 C5 H5B 108.9 . . ?
H5A C5 H5B 107.7 . . ?
C6 C5 N3 113.3(2) . . ?
C6 C5 H5A 108.9 . . ?
C6 C5 H5B 108.9 . . ?
N4 C6 C5 112.6(2) . . ?
N4 C6 H6A 109.1 . . ?
N4 C6 H6B 109.1 . . ?
C5 C6 H6A 109.1 . . ?
C5 C6 H6B 109.1 . . ?
H6A C6 H6B 107.8 . . ?
N4 C7 H7A 109.0 . . ?
N4 C7 H7B 109.0 . . ?
N4 C7 C8 113.0(2) . . ?
H7A C7 H7B 107.8 . . ?
C8 C7 H7A 109.0 . . ?
C8 C7 H7B 109.0 . . ?
N1 C8 C7 112.8(3) . . ?
N1 C8 H8A 109.0 . . ?
N1 C8 H8B 109.0 . . ?
C7 C8 H8A 109.0 . . ?
C7 C8 H8B 109.0 . . ?
H8A C8 H8B 107.8 . . ?
N1 C9 H9A 109.5 . . ?
N1 C9 H9B 109.5 . . ?
N1 C9 H9C 109.5 . . ?
H9A C9 H9B 109.5 . . ?
H9A C9 H9C 109.5 . . ?
H9B C9 H9C 109.5 . . ?
N2 C10 H10A 109.5 . . ?
N2 C10 H10B 109.5 . . ?
N2 C10 H10C 109.5 . . ?
H10A C10 H10B 109.5 . . ?
H10A C10 H10C 109.5 . . ?
H10B C10 H10C 109.5 . . ?
N3 C11 H11A 109.5 . . ?
N3 C11 H11B 109.5 . . ?
N3 C11 H11C 109.5 . . ?
H11A C11 H11B 109.5 . . ?
H11A C11 H11C 109.5 . . ?
H11B C11 H11C 109.5 . . ?
N4 C12 H12A 109.5 . . ?
N4 C12 H12B 109.5 . . ?
N4 C12 H12C 109.5 . . ?
H12A C12 H12B 109.5 . . ?
H12A C12 H12C 109.5 . . ?
H12B C12 H12C 109.5 . . ?
Ca1 Sr1 H1 35.0(7) . . ?
Ca1 Sr1 H2 35.7(7) . . ?
H1 Sr1 H2 70.6(10) . . ?
N5A Sr1 Ca1 119.05(10) . . ?
N5A Sr1 H1 86.8(7) . . ?
N5A Sr1 H2 147.1(7) . . ?
N5A Sr1 N6A 65.59(16) . . ?
N5A Sr1 N7A 102.82(13) . . ?
N5A Sr1 N8A 67.93(13) . . ?
N5A Sr1 C21A 25.30(12) . . ?
N5A Sr1 C23A 126.56(12) . . ?
N6A Sr1 Ca1 166.66(13) . . ?
N6A Sr1 H1 141.2(7) . . ?
N6A Sr1 H2 144.9(7) . . ?
N6A Sr1 C21A 74.49(14) . . ?
N6A Sr1 C23A 85.64(14) . . ?
N7A Sr1 Ca1 120.27(8) . . ?
N7A Sr1 H1 148.8(7) . . ?
N7A Sr1 H2 86.8(7) . . ?
N7A Sr1 N6A 67.86(14) . . ?
N7A Sr1 N8A 68.48(13) . . ?
N7A Sr1 C21A 126.95(10) . . ?
N7A Sr1 C23A 24.29(10) . . ?
N8A Sr1 Ca1 89.04(7) . . ?
N8A Sr1 H1 88.6(7) . . ?
N8A Sr1 H2 87.4(7) . . ?
N8A Sr1 N6A 104.14(15) . . ?
N8A Sr1 C21A 86.83(11) . . ?
N8A Sr1 C23A 77.90(12) . . ?
C21A Sr1 Ca1 104.66(7) . . ?
C21A Sr1 H1 69.7(7) . . ?
C21A Sr1 H2 140.0(7) . . ?
C21A Sr1 C23A 151.20(10) . . ?
C23A Sr1 Ca1 99.41(7) . . ?
C23A Sr1 H1 133.2(7) . . ?
C23A Sr1 H2 64.2(7) . . ?
O1A Sr1 Ca1 84.7(2) . . ?
O1A Sr1 H1 88.6(7) . . ?
O1A Sr1 H2 85.1(7) . . ?
O1A Sr1 N5A 118.93(18) . . ?
O1A Sr1 N6A 82.3(2) . . ?
O1A Sr1 N7A 111.3(2) . . ?
O1A Sr1 N8A 172.44(19) . . ?
O1A Sr1 C21A 98.81(15) . . ?
O1A Sr1 C23A 98.96(17) . . ?
C13A N5A Sr1 115.3(4) . . ?
C13A N5A C20A 111.4(4) . . ?
C13A N5A C21A 108.6(4) . . ?
C20A N5A Sr1 108.8(3) . . ?
C21A N5A Sr1 104.4(3) . . ?
C21A N5A C20A 107.9(4) . . ?
C14A N6A Sr1 108.2(4) . . ?
C14A N6A C15A 110.6(5) . . ?
C14A N6A C22A 109.2(5) . . ?
C15A N6A Sr1 106.5(4) . . ?
C22A N6A Sr1 110.5(4) . . ?
C22A N6A C15A 111.7(6) . . ?
C16A N7A Sr1 110.2(2) . . ?
C16A N7A C17A 110.4(3) . . ?
C17A N7A Sr1 110.9(3) . . ?
C23A N7A Sr1 107.8(2) . . ?
C23A N7A C16A 107.5(4) . . ?
C23A N7A C17A 109.9(3) . . ?
C18A N8A Sr1 108.0(3) . . ?
C19A N8A Sr1 110.0(2) . . ?
C19A N8A C18A 111.9(3) . . ?
C24A N8A Sr1 108.7(2) . . ?
C24A N8A C18A 109.2(3) . . ?
C24A N8A C19A 109.0(4) . . ?
N5A C13A H13A 109.0 . . ?
N5A C13A H13B 109.0 . . ?
N5A C13A C14A 113.0(5) . . ?
H13A C13A H13B 107.8 . . ?
C14A C13A H13A 109.0 . . ?
C14A C13A H13B 109.0 . . ?
N6A C14A C13A 114.6(5) . . ?
N6A C14A H14A 108.6 . . ?
N6A C14A H14B 108.6 . . ?
C13A C14A H14A 108.6 . . ?
C13A C14A H14B 108.6 . . ?
H14A C14A H14B 107.6 . . ?
N6A C15A H15A 109.0 . . ?
N6A C15A H15B 109.0 . . ?
N6A C15A C16A 113.0(5) . . ?
H15A C15A H15B 107.8 . . ?
C16A C15A H15A 109.0 . . ?
C16A C15A H15B 109.0 . . ?
N7A C16A C15A 113.2(5) . . ?
N7A C16A H16A 108.9 . . ?
N7A C16A H16B 108.9 . . ?
C15A C16A H16A 108.9 . . ?
C15A C16A H16B 108.9 . . ?
H16A C16A H16B 107.8 . . ?
N7A C17A H17A 109.0 . . ?
N7A C17A H17B 109.0 . . ?
N7A C17A C18A 112.9(3) . . ?
H17A C17A H17B 107.8 . . ?
C18A C17A H17A 109.0 . . ?
C18A C17A H17B 109.0 . . ?
N8A C18A C17A 113.5(3) . . ?
N8A C18A H18A 108.9 . . ?
N8A C18A H18B 108.9 . . ?
C17A C18A H18A 108.9 . . ?
C17A C18A H18B 108.9 . . ?
H18A C18A H18B 107.7 . . ?
N8A C19A H19A 109.1 . . ?
N8A C19A H19B 109.1 . . ?
N8A C19A C20A 112.4(3) . . ?
H19A C19A H19B 107.9 . . ?
C20A C19A H19A 109.1 . . ?
C20A C19A H19B 109.1 . . ?
N5A C20A C19A 111.3(4) . . ?
N5A C20A H20A 109.4 . . ?
N5A C20A H20B 109.4 . . ?
C19A C20A H20A 109.4 . . ?
C19A C20A H20B 109.4 . . ?
H20A C20A H20B 108.0 . . ?
Sr1 C21A H21A 79.2 . . ?
Sr1 C21A H21B 159.5 . . ?
Sr1 C21A H21C 83.6 . . ?
N5A C21A Sr1 50.3(2) . . ?
N5A C21A H21A 109.5 . . ?
N5A C21A H21B 109.5 . . ?
N5A C21A H21C 109.5 . . ?
H21A C21A H21B 109.5 . . ?
H21A C21A H21C 109.5 . . ?
H21B C21A H21C 109.5 . . ?
N6A C22A H22A 109.5 . . ?
N6A C22A H22B 109.5 . . ?
N6A C22A H22C 109.5 . . ?
H22A C22A H22B 109.5 . . ?
H22A C22A H22C 109.5 . . ?
H22B C22A H22C 109.5 . . ?
Sr1 C23A H23A 83.5 . . ?
Sr1 C23A H23B 82.0 . . ?
Sr1 C23A H23C 157.4 . . ?
N7A C23A Sr1 47.93(17) . . ?
N7A C23A H23A 109.5 . . ?
N7A C23A H23B 109.5 . . ?
N7A C23A H23C 109.5 . . ?
H23A C23A H23B 109.5 . . ?
H23A C23A H23C 109.5 . . ?
H23B C23A H23C 109.5 . . ?
N8A C24A H24A 109.5 . . ?
N8A C24A H24B 109.5 . . ?
N8A C24A H24C 109.5 . . ?
H24A C24A H24B 109.5 . . ?
H24A C24A H24C 109.5 . . ?
H24B C24A H24C 109.5 . . ?
C25A O1A Sr1 119.3(4) . . ?
C28A O1A Sr1 129.6(5) . . ?
C28A O1A C25A 109.0(6) . . ?
O1A C25A H25A 110.4 . . ?
O1A C25A H25B 110.4 . . ?
O1A C25A C26A 106.6(5) . . ?
H25A C25A H25B 108.6 . . ?
C26A C25A H25A 110.4 . . ?
C26A C25A H25B 110.4 . . ?
C25A C26A H26A 111.1 . . ?
C25A C26A H26B 111.1 . . ?
C25A C26A C27A 103.3(4) . . ?
H26A C26A H26B 109.1 . . ?
C27A C26A H26A 111.1 . . ?
C27A C26A H26B 111.1 . . ?
C26A C27A H27A 111.3 . . ?
C26A C27A H27B 111.3 . . ?
H27A C27A H27B 109.2 . . ?
C28A C27A C26A 102.2(4) . . ?
C28A C27A H27A 111.3 . . ?
C28A C27A H27B 111.3 . . ?
O1A C28A C27A 103.1(5) . . ?
O1A C28A H28A 111.1 . . ?
O1A C28A H28B 111.1 . . ?
C27A C28A H28A 111.1 . . ?
C27A C28A H28B 111.1 . . ?
H28A C28A H28B 109.1 . . ?
Ca1 Ca2 H1 35.0(7) . . ?
Ca1 Ca2 H2 35.7(7) . . ?
H1 Ca2 H2 70.6(10) . . ?
N5B Ca2 Ca1 116.1(5) . . ?
N5B Ca2 H1 86.1(8) . . ?
N5B Ca2 H2 140.5(8) . . ?
N5B Ca2 N7B 105.6(6) . . ?
N5B Ca2 N8B 70.2(4) . . ?
N6B Ca2 Ca1 166.4(8) . . ?
N6B Ca2 H1 139.9(10) . . ?
N6B Ca2 H2 146.2(10) . . ?
N6B Ca2 N5B 69.2(9) . . ?
N6B Ca2 N7B 64.1(8) . . ?
N6B Ca2 N8B 102.1(8) . . ?
N7B Ca2 Ca1 123.0(3) . . ?
N7B Ca2 H1 155.9(8) . . ?
N7B Ca2 H2 87.7(8) . . ?
N8B Ca2 Ca1 91.5(3) . . ?
N8B Ca2 H1 98.2(8) . . ?
N8B Ca2 H2 81.7(8) . . ?
N8B Ca2 N7B 67.4(4) . . ?
O1B Ca2 Ca1 86.9(5) . . ?
O1B Ca2 H1 84.5(8) . . ?
O1B Ca2 H2 92.9(8) . . ?
O1B Ca2 N5B 116.8(5) . . ?
O1B Ca2 N6B 79.6(9) . . ?
O1B Ca2 N7B 107.8(5) . . ?
O1B Ca2 N8B 172.8(4) . . ?
C13B N5B Ca2 108.9(14) . . ?
C20B N5B Ca2 108.4(13) . . ?
C20B N5B C13B 105.2(17) . . ?
C21B N5B Ca2 105.2(16) . . ?
C21B N5B C13B 112.7(19) . . ?
C21B N5B C20B 116(2) . . ?
C14B N6B Ca2 114(2) . . ?
C14B N6B C22B 96(3) . . ?
C15B N6B Ca2 122(2) . . ?
C15B N6B C14B 103(3) . . ?
C15B N6B C22B 97(3) . . ?
C22B N6B Ca2 120(2) . . ?
C16B N7B Ca2 108.9(13) . . ?
C17B N7B Ca2 110.1(9) . . ?
C17B N7B C16B 110.2(14) . . ?
C23B N7B Ca2 108.2(10) . . ?
C23B N7B C16B 110.4(15) . . ?
C23B N7B C17B 108.9(13) . . ?
C18B N8B Ca2 110.8(8) . . ?
C18B N8B C19B 111.6(12) . . ?
C19B N8B Ca2 104.6(9) . . ?
C24B N8B Ca2 109.8(12) . . ?
C24B N8B C18B 110.1(14) . . ?
C24B N8B C19B 109.8(14) . . ?
N5B C13B H13C 109.5 . . ?
N5B C13B H13D 109.5 . . ?
H13C C13B H13D 108.1 . . ?
C14B C13B N5B 111(3) . . ?
C14B C13B H13C 109.5 . . ?
C14B C13B H13D 109.5 . . ?
N6B C14B C13B 110(3) . . ?
N6B C14B H14C 109.7 . . ?
N6B C14B H14D 109.7 . . ?
C13B C14B H14C 109.7 . . ?
C13B C14B H14D 109.7 . . ?
H14C C14B H14D 108.2 . . ?
N6B C15B H15C 109.4 . . ?
N6B C15B H15D 109.4 . . ?
N6B C15B C16B 111(3) . . ?
H15C C15B H15D 108.0 . . ?
C16B C15B H15C 109.4 . . ?
C16B C15B H15D 109.4 . . ?
N7B C16B H16C 108.6 . . ?
N7B C16B H16D 108.6 . . ?
C15B C16B N7B 115(2) . . ?
C15B C16B H16C 108.6 . . ?
C15B C16B H16D 108.6 . . ?
H16C C16B H16D 107.6 . . ?
N7B C17B H17C 108.7 . . ?
N7B C17B H17D 108.7 . . ?
N7B C17B C18B 114.2(13) . . ?
H17C C17B H17D 107.6 . . ?
C18B C17B H17C 108.7 . . ?
C18B C17B H17D 108.7 . . ?
N8B C18B C17B 116.8(12) . . ?
N8B C18B H18C 108.1 . . ?
N8B C18B H18D 108.1 . . ?
C17B C18B H18C 108.1 . . ?
C17B C18B H18D 108.1 . . ?
H18C C18B H18D 107.3 . . ?
N8B C19B H19C 108.3 . . ?
N8B C19B H19D 108.3 . . ?
H19C C19B H19D 107.4 . . ?
C20B C19B N8B 115.8(13) . . ?
C20B C19B H19C 108.3 . . ?
C20B C19B H19D 108.3 . . ?
N5B C20B C19B 116.6(15) . . ?
N5B C20B H20C 108.1 . . ?
N5B C20B H20D 108.1 . . ?
C19B C20B H20C 108.1 . . ?
C19B C20B H20D 108.1 . . ?
H20C C20B H20D 107.3 . . ?
N5B C21B H21D 109.5 . . ?
N5B C21B H21E 109.5 . . ?
N5B C21B H21F 109.5 . . ?
H21D C21B H21E 109.5 . . ?
H21D C21B H21F 109.5 . . ?
H21E C21B H21F 109.5 . . ?
N6B C22B H22D 109.5 . . ?
N6B C22B H22E 109.5 . . ?
N6B C22B H22F 109.5 . . ?
H22D C22B H22E 109.5 . . ?
H22D C22B H22F 109.5 . . ?
H22E C22B H22F 109.5 . . ?
N7B C23B H23D 109.5 . . ?
N7B C23B H23E 109.5 . . ?
N7B C23B H23F 109.5 . . ?
H23D C23B H23E 109.5 . . ?
H23D C23B H23F 109.5 . . ?
H23E C23B H23F 109.5 . . ?
N8B C24B H24D 109.5 . . ?
N8B C24B H24E 109.5 . . ?
N8B C24B H24F 109.5 . . ?
H24D C24B H24E 109.5 . . ?
H24D C24B H24F 109.5 . . ?
H24E C24B H24F 109.5 . . ?
C25B O1B Ca2 120.5(9) . . ?
C28B O1B Ca2 126.5(8) . . ?
C28B O1B C25B 110.4(12) . . ?
O1B C25B H25C 110.4 . . ?
O1B C25B H25D 110.4 . . ?
O1B C25B C26B 106.7(10) . . ?
H25C C25B H25D 108.6 . . ?
C26B C25B H25C 110.4 . . ?
C26B C25B H25D 110.4 . . ?
C25B C26B H26C 111.5 . . ?
C25B C26B H26D 111.5 . . ?
C25B C26B C27B 101.5(8) . . ?
H26C C26B H26D 109.3 . . ?
C27B C26B H26C 111.5 . . ?
C27B C26B H26D 111.5 . . ?
C26B C27B H27C 111.3 . . ?
C26B C27B H27D 111.3 . . ?
H27C C27B H27D 109.2 . . ?
C28B C27B C26B 102.2(10) . . ?
C28B C27B H27C 111.3 . . ?
C28B C27B H27D 111.3 . . ?
O1B C28B C27B 104.6(11) . . ?
O1B C28B H28C 110.8 . . ?
O1B C28B H28D 110.8 . . ?
C27B C28B H28C 110.8 . . ?
C27B C28B H28D 110.8 . . ?
H28C C28B H28D 108.9 . . ?
C29 B1 C53 109.63(19) . . ?
C37 B1 C29 110.21(19) . . ?
C37 B1 C53 109.30(19) . . ?
C45 B1 C29 109.61(19) . . ?
C45 B1 C37 108.26(19) . . ?
C45 B1 C53 109.81(19) . . ?
C30 C29 B1 123.2(2) . . ?
C30 C29 C34 114.9(2) . . ?
C34 C29 B1 121.9(2) . . ?
C29 C30 H30 118.3 . . ?
C31 C30 C29 123.5(2) . . ?
C31 C30 H30 118.3 . . ?
C30 C31 C32 118.8(2) . . ?
C30 C31 C35 120.4(2) . . ?
C32 C31 C35 120.8(2) . . ?
C31 C32 H32 119.9 . . ?
C33 C32 C31 120.3(2) . . ?
C33 C32 H32 119.9 . . ?
C32 C33 C36 120.0(2) . . ?
C34 C33 C32 119.0(2) . . ?
C34 C33 C36 121.0(2) . . ?
C29 C34 H34 118.3 . . ?
C33 C34 C29 123.5(2) . . ?
C33 C34 H34 118.3 . . ?
C31 C35 H35A 109.5 . . ?
C31 C35 H35B 109.5 . . ?
C31 C35 H35C 109.5 . . ?
H35A C35 H35B 109.5 . . ?
H35A C35 H35C 109.5 . . ?
H35B C35 H35C 109.5 . . ?
C33 C36 H36A 109.5 . . ?
C33 C36 H36B 109.5 . . ?
C33 C36 H36C 109.5 . . ?
H36A C36 H36B 109.5 . . ?
H36A C36 H36C 109.5 . . ?
H36B C36 H36C 109.5 . . ?
C38 C37 B1 123.4(2) . . ?
C38 C37 C42 115.2(2) . . ?
C42 C37 B1 121.2(2) . . ?
C37 C38 H38 118.5 . . ?
C39 C38 C37 123.1(2) . . ?
C39 C38 H38 118.5 . . ?
C38 C39 C43 120.9(2) . . ?
C40 C39 C38 119.0(2) . . ?
C40 C39 C43 120.0(2) . . ?
C39 C40 H40 119.7 . . ?
C39 C40 C41 120.7(2) . . ?
C41 C40 H40 119.7 . . ?
C40 C41 C44 120.5(2) . . ?
C42 C41 C40 118.5(2) . . ?
C42 C41 C44 121.0(2) . . ?
C37 C42 H42 118.3 . . ?
C41 C42 C37 123.5(2) . . ?
C41 C42 H42 118.3 . . ?
C39 C43 H43A 109.5 . . ?
C39 C43 H43B 109.5 . . ?
C39 C43 H43C 109.5 . . ?
H43A C43 H43B 109.5 . . ?
H43A C43 H43C 109.5 . . ?
H43B C43 H43C 109.5 . . ?
C41 C44 H44A 109.5 . . ?
C41 C44 H44B 109.5 . . ?
C41 C44 H44C 109.5 . . ?
H44A C44 H44B 109.5 . . ?
H44A C44 H44C 109.5 . . ?
H44B C44 H44C 109.5 . . ?
C46 C45 B1 120.9(2) . . ?
C50 C45 B1 124.2(2) . . ?
C50 C45 C46 114.8(2) . . ?
C45 C46 H46 118.1 . . ?
C47 C46 C45 123.9(2) . . ?
C47 C46 H46 118.1 . . ?
C46 C47 C48 118.5(2) . . ?
C46 C47 C51 120.9(3) . . ?
C48 C47 C51 120.6(3) . . ?
C47 C48 H48 119.8 . . ?
C49 C48 C47 120.5(2) . . ?
C49 C48 H48 119.8 . . ?
C48 C49 C50 119.2(2) . . ?
C48 C49 C52 119.7(2) . . ?
C50 C49 C52 121.1(2) . . ?
C45 C50 H50 118.5 . . ?
C49 C50 C45 123.1(2) . . ?
C49 C50 H50 118.5 . . ?
C47 C51 H51A 109.5 . . ?
C47 C51 H51B 109.5 . . ?
C47 C51 H51C 109.5 . . ?
H51A C51 H51B 109.5 . . ?
H51A C51 H51C 109.5 . . ?
H51B C51 H51C 109.5 . . ?
C49 C52 H52A 109.5 . . ?
C49 C52 H52B 109.5 . . ?
C49 C52 H52C 109.5 . . ?
H52A C52 H52B 109.5 . . ?
H52A C52 H52C 109.5 . . ?
H52B C52 H52C 109.5 . . ?
C54 C53 B1 123.1(2) . . ?
C58 C53 B1 121.7(2) . . ?
C58 C53 C54 115.2(2) . . ?
C53 C54 H54 118.4 . . ?
C55 C54 C53 123.2(2) . . ?
C55 C54 H54 118.4 . . ?
C54 C55 C59 121.4(2) . . ?
C56 C55 C54 118.6(2) . . ?
C56 C55 C59 120.0(2) . . ?
C55 C56 H56 119.5 . . ?
C57 C56 C55 120.9(2) . . ?
C57 C56 H56 119.5 . . ?
C56 C57 C58 118.6(2) . . ?
C56 C57 C60 120.1(2) . . ?
C58 C57 C60 121.2(2) . . ?
C53 C58 H58 118.3 . . ?
C57 C58 C53 123.5(2) . . ?
C57 C58 H58 118.3 . . ?
C55 C59 H59A 109.5 . . ?
C55 C59 H59B 109.5 . . ?
C55 C59 H59C 109.5 . . ?
H59A C59 H59B 109.5 . . ?
H59A C59 H59C 109.5 . . ?
H59B C59 H59C 109.5 . . ?
C57 C60 H60A 109.5 . . ?
C57 C60 H60B 109.5 . . ?
C57 C60 H60C 109.5 . . ?
H60A C60 H60B 109.5 . . ?
H60A C60 H60C 109.5 . . ?
H60B C60 H60C 109.5 . . ?
C61 B2 C69 108.1(2) . . ?
C77 B2 C61 111.76(19) . . ?
C77 B2 C69 112.1(2) . . ?
C77 B2 C85 108.3(2) . . ?
C85 B2 C61 107.09(19) . . ?
C85 B2 C69 109.33(19) . . ?
C62 C61 B2 123.4(2) . . ?
C62 C61 C66 115.3(2) . . ?
C66 C61 B2 121.3(2) . . ?
C61 C62 H62 118.5 . . ?
C61 C62 C63 123.1(2) . . ?
C63 C62 H62 118.5 . . ?
C62 C63 C67 120.0(2) . . ?
C64 C63 C62 118.8(2) . . ?
C64 C63 C67 121.2(2) . . ?
C63 C64 H64 119.5 . . ?
C63 C64 C65 120.9(2) . . ?
C65 C64 H64 119.5 . . ?
C64 C65 C66 118.1(2) . . ?
C64 C65 C68 120.8(2) . . ?
C66 C65 C68 121.2(3) . . ?
C61 C66 H66 118.1 . . ?
C65 C66 C61 123.8(2) . . ?
C65 C66 H66 118.1 . . ?
C63 C67 H67A 109.5 . . ?
C63 C67 H67B 109.5 . . ?
C63 C67 H67C 109.5 . . ?
H67A C67 H67B 109.5 . . ?
H67A C67 H67C 109.5 . . ?
H67B C67 H67C 109.5 . . ?
C65 C68 H68A 109.5 . . ?
C65 C68 H68B 109.5 . . ?
C65 C68 H68C 109.5 . . ?
H68A C68 H68B 109.5 . . ?
H68A C68 H68C 109.5 . . ?
H68B C68 H68C 109.5 . . ?
C70 C69 B2 124.5(2) . . ?
C74 C69 B2 120.4(2) . . ?
C74 C69 C70 114.9(2) . . ?
C69 C70 H70 118.5 . . ?
C71 C70 C69 123.0(3) . . ?
C71 C70 H70 118.5 . . ?
C70 C71 C75 119.6(3) . . ?
C72 C71 C70 119.2(3) . . ?
C72 C71 C75 121.2(3) . . ?
C71 C72 H72 119.7 . . ?
C73 C72 C71 120.7(3) . . ?
C73 C72 H72 119.7 . . ?
C72 C73 C74 118.6(3) . . ?
C72 C73 C76 120.9(3) . . ?
C74 C73 C76 120.4(3) . . ?
C69 C74 C73 123.7(2) . . ?
C69 C74 H74 118.2 . . ?
C73 C74 H74 118.2 . . ?
C71 C75 H75A 109.5 . . ?
C71 C75 H75B 109.5 . . ?
C71 C75 H75C 109.5 . . ?
H75A C75 H75B 109.5 . . ?
H75A C75 H75C 109.5 . . ?
H75B C75 H75C 109.5 . . ?
C73 C76 H76A 109.5 . . ?
C73 C76 H76B 109.5 . . ?
C73 C76 H76C 109.5 . . ?
H76A C76 H76B 109.5 . . ?
H76A C76 H76C 109.5 . . ?
H76B C76 H76C 109.5 . . ?
C78 C77 B2 120.6(2) . . ?
C82 C77 B2 125.6(2) . . ?
C82 C77 C78 113.7(2) . . ?
C77 C78 H78 117.9 . . ?
C79 C78 C77 124.2(2) . . ?
C79 C78 H78 117.9 . . ?
C78 C79 C80 118.7(2) . . ?
C78 C79 C83 121.7(3) . . ?
C80 C79 C83 119.6(3) . . ?
C79 C80 H80 119.8 . . ?
C81 C80 C79 120.3(3) . . ?
C81 C80 H80 119.8 . . ?
C80 C81 C82 119.2(3) . . ?
C80 C81 C84 120.6(3) . . ?
C82 C81 C84 120.2(3) . . ?
C77 C82 H82 118.1 . . ?
C81 C82 C77 123.7(3) . . ?
C81 C82 H82 118.1 . . ?
C79 C83 H83A 109.5 . . ?
C79 C83 H83B 109.5 . . ?
C79 C83 H83C 109.5 . . ?
H83A C83 H83B 109.5 . . ?
H83A C83 H83C 109.5 . . ?
H83B C83 H83C 109.5 . . ?
C81 C84 H84A 109.5 . . ?
C81 C84 H84B 109.5 . . ?
C81 C84 H84C 109.5 . . ?
H84A C84 H84B 109.5 . . ?
H84A C84 H84C 109.5 . . ?
H84B C84 H84C 109.5 . . ?
C86 C85 B2 123.3(2) . . ?
C90 C85 B2 120.6(2) . . ?
C90 C85 C86 115.6(2) . . ?
C85 C86 H86 118.5 . . ?
C87 C86 C85 123.1(2) . . ?
C87 C86 H86 118.5 . . ?
C86 C87 C91 120.5(2) . . ?
C88 C87 C86 118.9(2) . . ?
C88 C87 C91 120.6(2) . . ?
C87 C88 H88 119.8 . . ?
C87 C88 C89 120.4(2) . . ?
C89 C88 H88 119.8 . . ?
C88 C89 C90 119.1(2) . . ?
C88 C89 C92 120.6(2) . . ?
C90 C89 C92 120.3(2) . . ?
C85 C90 H90 118.6 . . ?
C89 C90 C85 122.9(2) . . ?
C89 C90 H90 118.6 . . ?
C87 C91 H91A 109.5 . . ?
C87 C91 H91B 109.5 . . ?
C87 C91 H91C 109.5 . . ?
H91A C91 H91B 109.5 . . ?
H91A C91 H91C 109.5 . . ?
H91B C91 H91C 109.5 . . ?
C89 C92 H92A 109.5 . . ?
C89 C92 H92B 109.5 . . ?
C89 C92 H92C 109.5 . . ?
H92A C92 H92B 109.5 . . ?
H92A C92 H92C 109.5 . . ?
H92B C92 H92C 109.5 . . ?
C96 O2 C93 107.9(3) . . ?
O2 C93 H93A 110.7 . . ?
O2 C93 H93B 110.7 . . ?
O2 C93 C94 105.2(3) . . ?
H93A C93 H93B 108.8 . . ?
C94 C93 H93A 110.7 . . ?
C94 C93 H93B 110.7 . . ?
C93 C94 H94A 110.5 . . ?
C93 C94 H94B 110.5 . . ?
C93 C94 C95 106.3(3) . . ?
H94A C94 H94B 108.7 . . ?
C95 C94 H94A 110.5 . . ?
C95 C94 H94B 110.5 . . ?
C94 C95 H95A 110.9 . . ?
C94 C95 H95B 110.9 . . ?
C94 C95 C96 104.2(3) . . ?
H95A C95 H95B 108.9 . . ?
C96 C95 H95A 110.9 . . ?
C96 C95 H95B 110.9 . . ?
O2 C96 C95 108.0(3) . . ?
O2 C96 H96A 110.1 . . ?
O2 C96 H96B 110.1 . . ?
C95 C96 H96A 110.1 . . ?
C95 C96 H96B 110.1 . . ?
H96A C96 H96B 108.4 . . ?
C97 O3 C100 107.8(2) . . ?
O3 C97 H97A 110.3 . . ?
O3 C97 H97B 110.3 . . ?
O3 C97 C98 107.1(2) . . ?
H97A C97 H97B 108.6 . . ?
C98 C97 H97A 110.3 . . ?
C98 C97 H97B 110.3 . . ?
C97 C98 H98A 110.9 . . ?
C97 C98 H98B 110.9 . . ?
H98A C98 H98B 108.9 . . ?
C99 C98 C97 104.4(2) . . ?
C99 C98 H98A 110.9 . . ?
C99 C98 H98B 110.9 . . ?
C98 C99 H99A 111.2 . . ?
C98 C99 H99B 111.2 . . ?
H99A C99 H99B 109.2 . . ?
C100 C99 C98 102.6(2) . . ?
C100 C99 H99A 111.2 . . ?
C100 C99 H99B 111.2 . . ?
O3 C100 C99 105.3(2) . . ?
O3 C100 H101 110.7 . . ?
O3 C100 H102 110.7 . . ?
C99 C100 H101 110.7 . . ?
C99 C100 H102 110.7 . . ?
H101 C100 H102 108.8 . . ?
C101 O4 C104 104.5(12) . . ?
O4 C101 H103 110.5 . . ?
O4 C101 H104 110.5 . . ?
O4 C101 C102 106.1(11) . . ?
H103 C101 H104 108.7 . . ?
C102 C101 H103 110.5 . . ?
C102 C101 H104 110.5 . . ?
C101 C102 H105 110.9 . . ?
C101 C102 H106 110.9 . . ?
C101 C102 C103 104.2(15) . . ?
H105 C102 H106 108.9 . . ?
C103 C102 H105 110.9 . . ?
C103 C102 H106 110.9 . . ?
C102 C103 H107 111.2 . . ?
C102 C103 H108 111.2 . . ?
C102 C103 C104 103.0(13) . . ?
H107 C103 H108 109.1 . . ?
C104 C103 H107 111.2 . . ?
C104 C103 H108 111.2 . . ?
O4 C104 C103 106.4(15) . . ?
O4 C104 H109 110.4 . . ?
O4 C104 H110 110.4 . . ?
C103 C104 H109 110.4 . . ?
C103 C104 H110 110.4 . . ?
H109 C104 H110 108.6 . . ?

loop_
_geom_bond_atom_site_label_1
_geom_bond_atom_site_label_2
_geom_bond_distance
_geom_bond_site_symmetry_2
_geom_bond_publ_flag
Ca1 H1 2.22(3) . ?
Ca1 H2 2.24(3) . ?
Ca1 N1 2.545(2) . ?
Ca1 N2 2.590(2) . ?
Ca1 N3 2.545(2) . ?
Ca1 N4 2.548(2) . ?
Ca1 Sr1 3.7093(5) . ?
Ca1 Ca2 3.7093(5) . ?
N1 C1 1.521(4) . ?
N1 C8 1.457(4) . ?
N1 C9 1.487(4) . ?
N2 C2 1.454(4) . ?
N2 C3 1.516(4) . ?
N2 C10 1.493(4) . ?
N3 C4 1.467(3) . ?
N3 C5 1.510(4) . ?
N3 C11 1.480(3) . ?
N4 C6 1.467(4) . ?
N4 C7 1.504(4) . ?
N4 C12 1.476(3) . ?
C1 H1A 0.9900 . ?
C1 H1B 0.9900 . ?
C1 C2 1.507(4) . ?
C2 H2A 0.9900 . ?
C2 H2B 0.9900 . ?
C3 H3A 0.9900 . ?
C3 H3B 0.9900 . ?
C3 C4 1.498(4) . ?
C4 H4A 0.9900 . ?
C4 H4B 0.9900 . ?
C5 H5A 0.9900 . ?
C5 H5B 0.9900 . ?
C5 C6 1.505(4) . ?
C6 H6A 0.9900 . ?
C6 H6B 0.9900 . ?
C7 H7A 0.9900 . ?
C7 H7B 0.9900 . ?
C7 C8 1.510(4) . ?
C8 H8A 0.9900 . ?
C8 H8B 0.9900 . ?
C9 H9A 0.9800 . ?
C9 H9B 0.9800 . ?
C9 H9C 0.9800 . ?
C10 H10A 0.9800 . ?
C10 H10B 0.9800 . ?
C10 H10C 0.9800 . ?
C11 H11A 0.9800 . ?
C11 H11B 0.9800 . ?
C11 H11C 0.9800 . ?
C12 H12A 0.9800 . ?
C12 H12B 0.9800 . ?
C12 H12C 0.9800 . ?
Sr1 H1 2.40(3) . ?
Sr1 H2 2.42(3) . ?
Sr1 N5A 2.666(4) . ?
Sr1 N6A 2.823(6) . ?
Sr1 N7A 2.666(3) . ?
Sr1 N8A 2.704(3) . ?
Sr1 C21A 3.356(3) . ?
Sr1 C23A 3.420(4) . ?
Sr1 O1A 2.491(9) . ?
N5A C13A 1.444(9) . ?
N5A C20A 1.486(5) . ?
N5A C21A 1.481(6) . ?
N6A C14A 1.470(7) . ?
N6A C15A 1.498(8) . ?
N6A C22A 1.473(8) . ?
N7A C16A 1.488(6) . ?
N7A C17A 1.491(5) . ?
N7A C23A 1.477(5) . ?
N8A C18A 1.489(5) . ?
N8A C19A 1.483(5) . ?
N8A C24A 1.458(5) . ?
C13A H13A 0.9900 . ?
C13A H13B 0.9900 . ?
C13A C14A 1.503(9) . ?
C14A H14A 0.9900 . ?
C14A H14B 0.9900 . ?
C15A H15A 0.9900 . ?
C15A H15B 0.9900 . ?
C15A C16A 1.512(8) . ?
C16A H16A 0.9900 . ?
C16A H16B 0.9900 . ?
C17A H17A 0.9900 . ?
C17A H17B 0.9900 . ?
C17A C18A 1.503(6) . ?
C18A H18A 0.9900 . ?
C18A H18B 0.9900 . ?
C19A H19A 0.9900 . ?
C19A H19B 0.9900 . ?
C19A C20A 1.513(5) . ?
C20A H20A 0.9900 . ?
C20A H20B 0.9900 . ?
C21A H21A 0.9800 . ?
C21A H21B 0.9800 . ?
C21A H21C 0.9800 . ?
C22A H22A 0.9800 . ?
C22A H22B 0.9800 . ?
C22A H22C 0.9800 . ?
C23A H23A 0.9800 . ?
C23A H23B 0.9800 . ?
C23A H23C 0.9800 . ?
C24A H24A 0.9800 . ?
C24A H24B 0.9800 . ?
C24A H24C 0.9800 . ?
O1A C25A 1.452(8) . ?
O1A C28A 1.451(8) . ?
C25A H25A 0.9900 . ?
C25A H25B 0.9900 . ?
C25A C26A 1.512(6) . ?
C26A H26A 0.9900 . ?
C26A H26B 0.9900 . ?
C26A C27A 1.544(7) . ?
C27A H27A 0.9900 . ?
C27A H27B 0.9900 . ?
C27A C28A 1.505(8) . ?
C28A H28A 0.9900 . ?
C28A H28B 0.9900 . ?
Ca2 H1 2.40(3) . ?
Ca2 H2 2.42(3) . ?
Ca2 N5B 2.63(2) . ?
Ca2 N6B 2.56(3) . ?
Ca2 N7B 2.816(15) . ?
Ca2 N8B 2.660(14) . ?
Ca2 O1B 2.532(18) . ?
N5B C13B 1.61(4) . ?
N5B C20B 1.39(2) . ?
N5B C21B 1.34(3) . ?
N6B C14B 1.47(5) . ?
N6B C15B 1.41(4) . ?
N6B C22B 1.58(5) . ?
N7B C16B 1.48(2) . ?
N7B C17B 1.462(19) . ?
N7B C23B 1.46(2) . ?
N8B C18B 1.488(16) . ?
N8B C19B 1.495(18) . ?
N8B C24B 1.42(3) . ?
C13B H13C 0.9900 . ?
C13B H13D 0.9900 . ?
C13B C14B 1.50(5) . ?
C14B H14C 0.9900 . ?
C14B H14D 0.9900 . ?
C15B H15C 0.9900 . ?
C15B H15D 0.9900 . ?
C15B C16B 1.48(4) . ?
C16B H16C 0.9900 . ?
C16B H16D 0.9900 . ?
C17B H17C 0.9900 . ?
C17B H17D 0.9900 . ?
C17B C18B 1.51(2) . ?
C18B H18C 0.9900 . ?
C18B H18D 0.9900 . ?
C19B H19C 0.9900 . ?
C19B H19D 0.9900 . ?
C19B C20B 1.460(19) . ?
C20B H20C 0.9900 . ?
C20B H20D 0.9900 . ?
C21B H21D 0.9800 . ?
C21B H21E 0.9800 . ?
C21B H21F 0.9800 . ?
C22B H22D 0.9800 . ?
C22B H22E 0.9800 . ?
C22B H22F 0.9800 . ?
C23B H23D 0.9800 . ?
C23B H23E 0.9800 . ?
C23B H23F 0.9800 . ?
C24B H24D 0.9800 . ?
C24B H24E 0.9800 . ?
C24B H24F 0.9800 . ?
O1B C25B 1.453(14) . ?
O1B C28B 1.450(18) . ?
C25B H25C 0.9900 . ?
C25B H25D 0.9900 . ?
C25B C26B 1.528(12) . ?
C26B H26C 0.9900 . ?
C26B H26D 0.9900 . ?
C26B C27B 1.575(15) . ?
C27B H27C 0.9900 . ?
C27B H27D 0.9900 . ?
C27B C28B 1.506(17) . ?
C28B H28C 0.9900 . ?
C28B H28D 0.9900 . ?
B1 C29 1.651(3) . ?
B1 C37 1.649(3) . ?
B1 C45 1.648(4) . ?
B1 C53 1.661(3) . ?
C29 C30 1.402(3) . ?
C29 C34 1.408(3) . ?
C30 H30 0.9500 . ?
C30 C31 1.390(3) . ?
C31 C32 1.393(4) . ?
C31 C35 1.517(3) . ?
C32 H32 0.9500 . ?
C32 C33 1.392(4) . ?
C33 C34 1.385(3) . ?
C33 C36 1.513(4) . ?
C34 H34 0.9500 . ?
C35 H35A 0.9800 . ?
C35 H35B 0.9800 . ?
C35 H35C 0.9800 . ?
C36 H36A 0.9800 . ?
C36 H36B 0.9800 . ?
C36 H36C 0.9800 . ?
C37 C38 1.399(3) . ?
C37 C42 1.415(3) . ?
C38 H38 0.9500 . ?
C38 C39 1.397(3) . ?
C39 C40 1.390(3) . ?
C39 C43 1.513(3) . ?
C40 H40 0.9500 . ?
C40 C41 1.392(4) . ?
C41 C42 1.390(3) . ?
C41 C44 1.510(4) . ?
C42 H42 0.9500 . ?
C43 H43A 0.9800 . ?
C43 H43B 0.9800 . ?
C43 H43C 0.9800 . ?
C44 H44A 0.9800 . ?
C44 H44B 0.9800 . ?
C44 H44C 0.9800 . ?
C45 C46 1.410(3) . ?
C45 C50 1.404(3) . ?
C46 H46 0.9500 . ?
C46 C47 1.381(4) . ?
C47 C48 1.398(4) . ?
C47 C51 1.508(4) . ?
C48 H48 0.9500 . ?
C48 C49 1.384(4) . ?
C49 C50 1.394(3) . ?
C49 C52 1.516(4) . ?
C50 H50 0.9500 . ?
C51 H51A 0.9800 . ?
C51 H51B 0.9800 . ?
C51 H51C 0.9800 . ?
C52 H52A 0.9800 . ?
C52 H52B 0.9800 . ?
C52 H52C 0.9800 . ?
C53 C54 1.407(3) . ?
C53 C58 1.406(3) . ?
C54 H54 0.9500 . ?
C54 C55 1.397(3) . ?
C55 C56 1.392(3) . ?
C55 C59 1.513(3) . ?
C56 H56 0.9500 . ?
C56 C57 1.389(3) . ?
C57 C58 1.391(3) . ?
C57 C60 1.517(3) . ?
C58 H58 0.9500 . ?
C59 H59A 0.9800 . ?
C59 H59B 0.9800 . ?
C59 H59C 0.9800 . ?
C60 H60A 0.9800 . ?
C60 H60B 0.9800 . ?
C60 H60C 0.9800 . ?
B2 C61 1.653(3) . ?
B2 C69 1.661(4) . ?
B2 C77 1.646(4) . ?
B2 C85 1.648(4) . ?
C61 C62 1.398(3) . ?
C61 C66 1.401(3) . ?
C62 H62 0.9500 . ?
C62 C63 1.401(3) . ?
C63 C64 1.385(4) . ?
C63 C67 1.511(3) . ?
C64 H64 0.9500 . ?
C64 C65 1.394(4) . ?
C65 C66 1.396(3) . ?
C65 C68 1.508(4) . ?
C66 H66 0.9500 . ?
C67 H67A 0.9800 . ?
C67 H67B 0.9800 . ?
C67 H67C 0.9800 . ?
C68 H68A 0.9800 . ?
C68 H68B 0.9800 . ?
C68 H68C 0.9800 . ?
C69 C70 1.403(3) . ?
C69 C74 1.397(4) . ?
C70 H70 0.9500 . ?
C70 C71 1.399(4) . ?
C71 C72 1.382(5) . ?
C71 C75 1.522(4) . ?
C72 H72 0.9500 . ?
C72 C73 1.377(4) . ?
C73 C74 1.402(4) . ?
C73 C76 1.515(4) . ?
C74 H74 0.9500 . ?
C75 H75A 0.9800 . ?
C75 H75B 0.9800 . ?
C75 H75C 0.9800 . ?
C76 H76A 0.9800 . ?
C76 H76B 0.9800 . ?
C76 H76C 0.9800 . ?
C77 C78 1.409(3) . ?
C77 C82 1.405(3) . ?
C78 H78 0.9500 . ?
C78 C79 1.382(4) . ?
C79 C80 1.389(4) . ?
C79 C83 1.521(4) . ?
C80 H80 0.9500 . ?
C80 C81 1.376(4) . ?
C81 C82 1.391(4) . ?
C81 C84 1.517(4) . ?
C82 H82 0.9500 . ?
C83 H83A 0.9800 . ?
C83 H83B 0.9800 . ?
C83 H83C 0.9800 . ?
C84 H84A 0.9800 . ?
C84 H84B 0.9800 . ?
C84 H84C 0.9800 . ?
C85 C86 1.403(3) . ?
C85 C90 1.401(4) . ?
C86 H86 0.9500 . ?
C86 C87 1.396(3) . ?
C87 C88 1.389(4) . ?
C87 C91 1.511(3) . ?
C88 H88 0.9500 . ?
C88 C89 1.389(4) . ?
C89 C90 1.397(4) . ?
C89 C92 1.518(4) . ?
C90 H90 0.9500 . ?
C91 H91A 0.9800 . ?
C91 H91B 0.9800 . ?
C91 H91C 0.9800 . ?
C92 H92A 0.9800 . ?
C92 H92B 0.9800 . ?
C92 H92C 0.9800 . ?
O2 C93 1.443(4) . ?
O2 C96 1.432(4) . ?
C93 H93A 0.9900 . ?
C93 H93B 0.9900 . ?
C93 C94 1.492(5) . ?
C94 H94A 0.9900 . ?
C94 H94B 0.9900 . ?
C94 C95 1.501(5) . ?
C95 H95A 0.9900 . ?
C95 H95B 0.9900 . ?
C95 C96 1.519(4) . ?
C96 H96A 0.9900 . ?
C96 H96B 0.9900 . ?
O3 C97 1.428(3) . ?
O3 C100 1.445(4) . ?
C97 H97A 0.9900 . ?
C97 H97B 0.9900 . ?
C97 C98 1.526(4) . ?
C98 H98A 0.9900 . ?
C98 H98B 0.9900 . ?
C98 C99 1.524(4) . ?
C99 H99A 0.9900 . ?
C99 H99B 0.9900 . ?
C99 C100 1.488(4) . ?
C100 H101 0.9900 . ?
C100 H102 0.9900 . ?
O4 C101 1.395(12) . ?
O4 C104 1.40(2) . ?
C101 H103 0.9900 . ?
C101 H104 0.9900 . ?
C101 C102 1.486(17) . ?
C102 H105 0.9900 . ?
C102 H106 0.9900 . ?
C102 C103 1.50(2) . ?
C103 H107 0.9900 . ?
C103 H108 0.9900 . ?
C103 C104 1.51(2) . ?
C104 H109 0.9900 . ?
C104 H110 0.9900 . ?
